data_4301931
loop_
_publ_author_name
'Pedro Ad\~ao'
'Jo\~ao Costa Pessoa'
'Rui T. Henriques'
'Maxim L. Kuznetsov'
'Fernando Avecilla'
'Mannar R. Maurya'
'Umesh Kumar'
'Isabel Correia'

_publ_contact_author_address
;
Centro Quimica Estrutural
Instituto Superior Tecnico, TU Lisbon
Av. Rovisco Pais, 1049-001
LISBOA, Portugal
;
_publ_contact_author_email joao.pessoa@mail.ist.utl.pt
_publ_contact_author_name 'Costa--Pessoa, Jo\~ao'
_publ_section_title
;
Synthesis, Characterization, and Application of Vanadium-Salan Complexes
in Oxygen Transfer Reactions
;
_journal_name_full 'Inorganic Chemistry'
_journal_page_first 3542
_journal_page_last 3561
_journal_paper_doi 10.1021/ic8017985
_journal_volume 48
_journal_year 2009
_chemical_absolute_configuration rm
_chemical_formula_moiety '4(C56 H52 N4 O7 V2), 6(C3 H8 O), O4, C3 O'
_chemical_formula_sum 'C245 H264 N16 O39 V8'
_chemical_formula_weight 4464.24
_chemical_name_systematic
; 

 ? 

;
_space_group_IT_number 5
_symmetry_cell_setting monoclinic
_symmetry_space_group_name_Hall 'C 2y'
_symmetry_space_group_name_H-M 'C 1 2 1'
_atom_sites_solution_hydrogens geom
_atom_sites_solution_primary direct
_atom_sites_solution_secondary difmap
_audit_creation_method SHELXL-97
_cell_angle_alpha 90.00
_cell_angle_beta 98.3800(10)
_cell_angle_gamma 90.00
_cell_formula_units_Z 2
_cell_length_a 24.8548(19)
_cell_length_b 13.8673(11)
_cell_length_c 33.590(3)
_cell_measurement_temperature 100(2)
_cell_volume 11453.8(16)
_computing_cell_refinement 'Bruker SAINT'
_computing_data_collection 'Bruker SMART'
_computing_data_reduction 'Bruker SHELXTL'
_computing_molecular_graphics 'Bruker SHELXTL'
_computing_publication_material 'Bruker SHELXTL'
_computing_structure_refinement 'SHELXL-97 (Sheldrick, 1997)'
_computing_structure_solution 'SHELXS-97 (Sheldrick, 1990)'
_diffrn_ambient_temperature 100(2)
_diffrn_measured_fraction_theta_full 0.994
_diffrn_measured_fraction_theta_max 0.994
_diffrn_measurement_device_type 'CCD area detector'
_diffrn_measurement_method 'phi and omega scans'
_diffrn_radiation_monochromator graphite
_diffrn_radiation_source 'fine-focus sealed tube'
_diffrn_radiation_type MoK\a
_diffrn_radiation_wavelength 0.71073
_diffrn_reflns_av_R_equivalents 0.0651
_diffrn_reflns_av_sigmaI/netI 0.1049
_diffrn_reflns_limit_h_max 33
_diffrn_reflns_limit_h_min -33
_diffrn_reflns_limit_k_max 18
_diffrn_reflns_limit_k_min -18
_diffrn_reflns_limit_l_max 42
_diffrn_reflns_limit_l_min -44
_diffrn_reflns_number 64390
_diffrn_reflns_theta_full 28.32
_diffrn_reflns_theta_max 28.32
_diffrn_reflns_theta_min 0.61
_exptl_absorpt_coefficient_mu 0.387
_exptl_absorpt_correction_T_max 0.9442
_exptl_absorpt_correction_T_min 0.8618
_exptl_absorpt_correction_type multi-scan
_exptl_absorpt_process_details 'North et al., 1968'
_exptl_crystal_colour Black
_exptl_crystal_density_diffrn 1.294
_exptl_crystal_density_method 'not measured'
_exptl_crystal_description Prism
_exptl_crystal_F_000 4684
_exptl_crystal_size_max 0.40
_exptl_crystal_size_mid 0.20
_exptl_crystal_size_min 0.15
_refine_diff_density_max 1.243
_refine_diff_density_min -0.614
_refine_diff_density_rms 0.126
_refine_ls_abs_structure_details 'Flack H D (1983), Acta Cryst. A39, 876-881'
_refine_ls_abs_structure_Flack 0.031(17)
_refine_ls_extinction_method none
_refine_ls_goodness_of_fit_ref 1.056
_refine_ls_hydrogen_treatment noref
_refine_ls_matrix_type full
_refine_ls_number_parameters 1395
_refine_ls_number_reflns 28112
_refine_ls_number_restraints 31
_refine_ls_restrained_S_all 1.056
_refine_ls_R_factor_all 0.1125
_refine_ls_R_factor_gt 0.0670
_refine_ls_shift/su_max 0.000
_refine_ls_shift/su_mean 0.000
_refine_ls_structure_factor_coef Fsqd
_refine_ls_weighting_details 'calc w=1/[\s^2^(Fo^2^)+(0.0949P)^2^+6.0705P] where P=(Fo^2^+2Fc^2^)/3'
_refine_ls_weighting_scheme calc
_refine_ls_wR_factor_gt 0.1629
_refine_ls_wR_factor_ref 0.1852
_reflns_number_gt 19287
_reflns_number_total 28112
_reflns_threshold_expression >2sigma(I)
_cod_data_source_file ic8017985_si_002_5.cif
_cod_data_source_block 19c
_cod_depositor_comments
;
The following automatic conversions were performed:
'_symmetry_cell_setting' value 'Monoclinic' changed to 'monoclinic'
according to '/home/saulius/struct/CIF-dictionaries/cif_core.dic'
dictionary named 'cif_core.dic' version 2.4.1 from 2010-06-29.

Automatic conversion script
Id: cif_fix_enum 1527 2010-12-29 10:47:43Z saulius 
;
_cod_original_cell_volume 11453.9(15)
_cod_original_sg_symbol_Hall C2y
_cod_original_sg_symbol_H-M 'C 2'
_cod_database_code 4301931

loop_
_symmetry_equiv_pos_as_xyz
'x, y, z'
'-x, y, -z'
'x+1/2, y+1/2, z'
'-x+1/2, y+1/2, -z'

loop_
_atom_site_label
_atom_site_type_symbol
_atom_site_fract_x
_atom_site_fract_y
_atom_site_fract_z
_atom_site_U_iso_or_equiv
_atom_site_adp_type
_atom_site_occupancy
_atom_site_symmetry_multiplicity
_atom_site_calc_flag
_atom_site_refinement_flags
_atom_site_disorder_assembly
_atom_site_disorder_group
V1 V 0.13797(3) 0.74607(5) 0.15019(2) 0.02074(18) Uani 1 1 d . . .
C1 C 0.1648(2) 0.5526(3) 0.11958(15) 0.0283(12) Uani 1 1 d . . .
O1S O 0.26129(19) 1.0211(3) 0.06043(14) 0.0527(12) Uani 1 1 d . A .
H1S H 0.2750 0.9722 0.0713 0.063 Uiso 1 1 calc R . .
C1SA C 0.3368(8) 1.0987(16) 0.1005(5) 0.053(5) Uani 0.44(3) 1 d PDU A 1
H1S1 H 0.3361 1.1624 0.1117 0.080 Uiso 0.44(3) 1 calc PR A 1
H1S2 H 0.3730 1.0837 0.0959 0.080 Uiso 0.44(3) 1 calc PR A 1
H1S3 H 0.3254 1.0528 0.1190 0.080 Uiso 0.44(3) 1 calc PR A 1
C1SB C 0.3092(16) 1.140(2) 0.1028(4) 0.192(16) Uani 0.56(3) 1 d PDU A 2
H1S4 H 0.2746 1.1544 0.1111 0.288 Uiso 0.56(3) 1 calc PR A 2
H1S5 H 0.3292 1.1992 0.1014 0.288 Uiso 0.56(3) 1 calc PR A 2
H1S6 H 0.3293 1.0976 0.1219 0.288 Uiso 0.56(3) 1 calc PR A 2
O1 O 0.15156(14) 0.6165(2) 0.14770(9) 0.0255(8) Uani 1 1 d . . .
N1 N 0.13337(16) 0.7427(3) 0.08207(11) 0.0219(8) Uani 1 1 d . . .
H2 H 0.1092 0.7186 0.0678 0.026 Uiso 1 1 d R . .
O1W O 0.4415(5) 0.2119(9) 0.4574(3) 0.188(4) Uiso 1 1 d . . .
O2 O 0.06132(13) 0.7292(2) 0.13702(10) 0.0266(8) Uani 1 1 d . . .
N2 N 0.11611(15) 0.8919(3) 0.13278(11) 0.0186(8) Uani 1 1 d . . .
H1 H 0.1533 0.9317 0.1364 0.022 Uiso 1 1 d R . .
V2 V 0.26375(3) 0.86692(5) 0.15746(2) 0.01740(16) Uani 1 1 d . . .
O2S O 0.42453(17) 0.8174(3) 0.18823(14) 0.0468(11) Uani 1 1 d . . .
H2S H 0.3966 0.8486 0.1816 0.056 Uiso 1 1 calc R . .
C2 C 0.1685(3) 0.4547(4) 0.13073(18) 0.0417(15) Uani 1 1 d . . .
H2A H 0.1604 0.4356 0.1557 0.050 Uiso 1 1 calc R . .
C2S C 0.2740(4) 1.1777(6) 0.0400(4) 0.104(4) Uani 1 1 d . A .
H2S1 H 0.2502 1.1543 0.0169 0.156 Uiso 1 1 calc R . .
H2S2 H 0.3013 1.2185 0.0313 0.156 Uiso 1 1 calc R . .
H2S3 H 0.2532 1.2140 0.0568 0.156 Uiso 1 1 calc R . .
O2W O 0.5000(4) 0.1786(8) 0.5242(3) 0.166(4) Uiso 1 1 d . . .
V3 V 0.17338(3) 0.36930(5) 0.36494(2) 0.01410(15) Uani 1 1 d . . .
O3 O 0.13845(13) 0.7690(2) 0.19759(9) 0.0264(7) Uani 1 1 d . . .
O3S O -0.0102(3) 0.2649(4) 0.26059(16) 0.0763(16) Uani 1 1 d . . .
H3SO H -0.0270 0.2944 0.2416 0.114 Uiso 1 1 calc R . .
C3 C 0.1841(3) 0.3871(4) 0.1043(2) 0.0573(19) Uani 1 1 d . . .
H3A H 0.1868 0.3225 0.1118 0.069 Uiso 1 1 calc R . .
C3S C 0.3006(4) 1.0947(6) 0.0631(3) 0.082(3) Uani 1 1 d DU . .
H3S H 0.3248 1.0709 0.0447 0.098 Uiso 1 1 calc R A 1
N3 N 0.31084(16) 0.7275(3) 0.17454(10) 0.0184(8) Uani 1 1 d . . .
H3 H 0.3504 0.7235 0.1832 0.022 Uiso 1 1 d R . .
N4 N 0.25302(15) 0.8476(2) 0.21905(11) 0.0170(8) Uani 1 1 d . . .
H4 H 0.2185 0.8249 0.2183 0.020 Uiso 1 1 d R . .
V4 V 0.30239(3) 0.26634(5) 0.36961(2) 0.01395(16) Uani 1 1 d . . .
C4 C 0.1958(3) 0.4146(4) 0.06648(19) 0.0510(18) Uani 1 1 d . . .
H4A H 0.2063 0.3688 0.0489 0.061 Uiso 1 1 calc R . .
C4S C 0.4778(3) 0.7152(7) 0.1553(3) 0.092(3) Uani 1 1 d . . .
H4S1 H 0.4931 0.6966 0.1821 0.137 Uiso 1 1 calc R . .
H4S2 H 0.5055 0.7133 0.1382 0.137 Uiso 1 1 calc R . .
H4S3 H 0.4490 0.6715 0.1452 0.137 Uiso 1 1 calc R . .
O4 O 0.29008(13) 0.8564(2) 0.10891(9) 0.0220(7) Uani 1 1 d . . .
O4S O 0.0302(3) 0.6291(6) 0.0651(2) 0.044(2) Uiso 0.50 1 d PD . .
O5 O 0.33168(13) 0.9225(2) 0.18274(9) 0.0215(7) Uani 1 1 d . . .
C5 C 0.1919(3) 0.5087(4) 0.05579(18) 0.0422(15) Uani 1 1 d . . .
H5A H 0.1993 0.5264 0.0304 0.051 Uiso 1 1 calc R . .
C5S C 0.4990(4) 0.8952(7) 0.1642(4) 0.109(4) Uani 1 1 d . . .
H5S1 H 0.4815 0.9562 0.1667 0.163 Uiso 1 1 calc R . .
H5S2 H 0.5200 0.8979 0.1424 0.163 Uiso 1 1 calc R . .
H5S3 H 0.5226 0.8810 0.1888 0.163 Uiso 1 1 calc R . .
N5 N 0.13077(14) 0.2240(2) 0.34987(10) 0.0144(7) Uani 1 1 d . . .
H5 H 0.0953 0.2372 0.3405 0.017 Uiso 1 1 d R . .
N6 N 0.18248(15) 0.3449(2) 0.30280(11) 0.0160(8) Uani 1 1 d . . .
H6 H 0.2197 0.3335 0.3066 0.019 Uiso 1 1 d R . .
C6S C 0.4555(3) 0.8155(7) 0.1559(2) 0.073(2) Uani 1 1 d . . .
H6S H 0.4318 0.8288 0.1305 0.087 Uiso 1 1 calc R . .
O6 O 0.23005(14) 0.9675(2) 0.15275(9) 0.0223(7) Uani 1 1 d . . .
C6 C 0.1768(2) 0.5810(3) 0.08177(16) 0.0318(12) Uani 1 1 d . . .
N7 N 0.31803(14) 0.2537(2) 0.43826(10) 0.0138(7) Uani 1 1 d . . .
H7 H 0.3596 0.2512 0.4427 0.017 Uiso 1 1 d R . .
O7 O 0.20780(12) 0.7850(2) 0.14638(9) 0.0183(7) Uani 1 1 d . . .
C7 C 0.1761(2) 0.6843(3) 0.06753(14) 0.0256(11) Uani 1 1 d . . .
H7A H 0.2112 0.7134 0.0767 0.031 Uiso 1 1 calc R . .
H7B H 0.1705 0.6852 0.0383 0.031 Uiso 1 1 calc R . .
C7S C -0.0295(3) 0.2390(5) 0.3274(2) 0.0562(18) Uani 1 1 d . . .
H7S1 H -0.0639 0.2096 0.3176 0.084 Uiso 1 1 calc R . .
H7S2 H -0.0316 0.2697 0.3528 0.084 Uiso 1 1 calc R . .
H7S3 H -0.0017 0.1905 0.3309 0.084 Uiso 1 1 calc R . .
O8 O 0.14766(12) 0.3575(2) 0.41362(9) 0.0198(7) Uani 1 1 d . . .
N8 N 0.31851(16) 0.4126(2) 0.38997(11) 0.0160(8) Uani 1 1 d . . .
H8 H 0.2860 0.4438 0.3850 0.019 Uiso 1 1 d R . .
C8 C 0.1339(2) 0.8426(3) 0.06673(13) 0.0182(9) Uani 1 1 d . . .
H8A H 0.1705 0.8687 0.0749 0.022 Uiso 1 1 calc R . .
C8S C -0.0567(3) 0.3930(4) 0.2912(2) 0.0550(19) Uani 1 1 d . . .
H8S1 H -0.0439 0.4422 0.2748 0.082 Uiso 1 1 calc R . .
H8S2 H -0.0614 0.4200 0.3168 0.082 Uiso 1 1 calc R . .
H8S3 H -0.0908 0.3682 0.2781 0.082 Uiso 1 1 calc R . .
O9 O 0.10504(13) 0.4160(2) 0.34018(9) 0.0202(7) Uani 1 1 d . . .
C9 C 0.1212(2) 0.8496(3) 0.02111(14) 0.0231(10) Uani 1 1 d . . .
C9S C -0.0161(3) 0.3135(4) 0.2974(2) 0.0438(15) Uani 1 1 d . . .
H9S H 0.0192 0.3419 0.3081 0.053 Uiso 1 1 calc R . .
O10 O 0.20541(13) 0.4711(2) 0.36694(9) 0.0184(7) Uani 1 1 d . . .
C10 C 0.1579(2) 0.8967(3) 0.00036(15) 0.0269(11) Uani 1 1 d . . .
H10 H 0.1892 0.9244 0.0143 0.032 Uiso 1 1 calc R . .
C10S C -0.0333(8) 0.5011(19) 0.0582(7) 0.120(8) Uiso 0.50 1 d PD . .
C11 C 0.1478(3) 0.9022(4) -0.04127(16) 0.0384(14) Uani 1 1 d . . .
H11 H 0.1721 0.9348 -0.0550 0.046 Uiso 1 1 calc R . .
O11 O 0.29868(13) 0.1326(2) 0.36963(9) 0.0192(7) Uani 1 1 d . . .
C11S C 0.0371(8) 0.5102(14) 0.0138(5) 0.085(5) Uiso 0.50 1 d PD . .
O12 O 0.38047(12) 0.2577(2) 0.37959(9) 0.0192(6) Uani 1 1 d . . .
C12 C 0.1025(2) 0.8601(4) -0.06238(16) 0.0383(13) Uani 1 1 d . . .
H12 H 0.0964 0.8635 -0.0903 0.046 Uiso 1 1 calc R . .
C12S C 0.0237(6) 0.5276(8) 0.0555(4) 0.061(4) Uiso 0.50 1 d PD . .
O13 O 0.29738(13) 0.2964(2) 0.32262(9) 0.0173(6) Uani 1 1 d . . .
C13 C 0.0656(2) 0.8118(4) -0.04164(16) 0.0366(13) Uani 1 1 d . . .
H13 H 0.0348 0.7827 -0.0557 0.044 Uiso 1 1 calc R . .
O14 O 0.23358(11) 0.29056(19) 0.37735(8) 0.0135(6) Uani 1 1 d . . .
C14 C 0.0753(2) 0.8079(4) 0.00001(15) 0.0306(12) Uani 1 1 d . . .
H14 H 0.0507 0.7767 0.0139 0.037 Uiso 1 1 calc R . .
C15 C 0.09461(19) 0.8999(3) 0.08870(13) 0.0197(9) Uani 1 1 d . . .
H15 H 0.0592 0.8677 0.0840 0.024 Uiso 1 1 calc R . .
C16 C 0.0863(2) 1.0038(3) 0.07582(14) 0.0233(10) Uani 1 1 d . . .
C17 C 0.0337(2) 1.0403(4) 0.06669(17) 0.0348(13) Uani 1 1 d . . .
H17 H 0.0039 1.0007 0.0681 0.042 Uiso 1 1 calc R . .
C18 C 0.0264(3) 1.1369(4) 0.05545(19) 0.0435(15) Uani 1 1 d . . .
H18 H -0.0086 1.1614 0.0489 0.052 Uiso 1 1 calc R . .
C19 C 0.0704(2) 1.1961(4) 0.05401(16) 0.0359(13) Uani 1 1 d . . .
H19 H 0.0651 1.2608 0.0473 0.043 Uiso 1 1 calc R . .
C20 C 0.1224(2) 1.1595(4) 0.06256(14) 0.0311(12) Uani 1 1 d . . .
H20 H 0.1522 1.1992 0.0611 0.037 Uiso 1 1 calc R . .
C21 C 0.1304(2) 1.0632(3) 0.07339(14) 0.0270(11) Uani 1 1 d . . .
H21 H 0.1655 1.0387 0.0790 0.032 Uiso 1 1 calc R . .
C22 C 0.0779(2) 0.9359(3) 0.15861(14) 0.0232(10) Uani 1 1 d . . .
H22A H 0.0966 0.9415 0.1860 0.028 Uiso 1 1 calc R . .
H22B H 0.0683 1.0004 0.1489 0.028 Uiso 1 1 calc R . .
C23 C 0.02670(19) 0.8784(4) 0.15897(13) 0.0257(10) Uani 1 1 d . . .
C24 C -0.0181(2) 0.9295(5) 0.17013(15) 0.0340(13) Uani 1 1 d . . .
H24 H -0.0159 0.9957 0.1747 0.041 Uiso 1 1 calc R . .
C25 C -0.0661(2) 0.8790(5) 0.17422(14) 0.0366(13) Uani 1 1 d . . .
H25 H -0.0951 0.9117 0.1826 0.044 Uiso 1 1 calc R . .
C26 C -0.0707(2) 0.7821(5) 0.16605(16) 0.0386(14) Uani 1 1 d . . .
H26 H -0.1026 0.7496 0.1690 0.046 Uiso 1 1 calc R . .
C27 C -0.0280(2) 0.7327(4) 0.15341(15) 0.0301(12) Uani 1 1 d . . .
H27 H -0.0316 0.6674 0.1473 0.036 Uiso 1 1 calc R . .
C28 C 0.0212(2) 0.7808(4) 0.14977(14) 0.0265(11) Uani 1 1 d . . .
C29 C 0.3193(2) 0.7909(3) 0.09054(14) 0.0232(10) Uani 1 1 d . . .
C30 C 0.3387(3) 0.8195(4) 0.05539(16) 0.0369(13) Uani 1 1 d . . .
H30 H 0.3329 0.8823 0.0460 0.044 Uiso 1 1 calc R . .
C31 C 0.3665(2) 0.7556(4) 0.03448(18) 0.0409(14) Uani 1 1 d . . .
H31 H 0.3794 0.7757 0.0112 0.049 Uiso 1 1 calc R . .
C32 C 0.3753(2) 0.6634(4) 0.04752(18) 0.0409(14) Uani 1 1 d . . .
H32 H 0.3931 0.6199 0.0329 0.049 Uiso 1 1 calc R . .
C33 C 0.3572(2) 0.6354(4) 0.08282(16) 0.0316(12) Uani 1 1 d . . .
H33 H 0.3646 0.5731 0.0922 0.038 Uiso 1 1 calc R . .
C34 C 0.3286(2) 0.6967(3) 0.10473(14) 0.0261(11) Uani 1 1 d . . .
C35 C 0.3069(2) 0.6587(3) 0.14142(13) 0.0216(10) Uani 1 1 d . . .
H35A H 0.2691 0.6408 0.1338 0.026 Uiso 1 1 calc R . .
H35B H 0.3269 0.6009 0.1507 0.026 Uiso 1 1 calc R . .
C36 C 0.28979(18) 0.6866(3) 0.21014(12) 0.0165(9) Uani 1 1 d . . .
H36 H 0.2520 0.6669 0.2015 0.020 Uiso 1 1 calc R . .
C37 C 0.3205(2) 0.6001(3) 0.22822(13) 0.0210(10) Uani 1 1 d . . .
C38 C 0.2952(2) 0.5110(4) 0.22803(15) 0.0288(11) Uani 1 1 d . . .
H38 H 0.2590 0.5048 0.2166 0.035 Uiso 1 1 calc R . .
C39 C 0.3236(3) 0.4305(4) 0.24471(17) 0.0367(14) Uani 1 1 d . . .
H39 H 0.3061 0.3710 0.2442 0.044 Uiso 1 1 calc R . .
C40 C 0.3772(3) 0.4384(4) 0.26195(16) 0.0431(16) Uani 1 1 d . . .
H40 H 0.3960 0.3850 0.2736 0.052 Uiso 1 1 calc R . .
C41 C 0.4029(2) 0.5271(4) 0.26159(15) 0.0363(13) Uani 1 1 d . . .
H41 H 0.4393 0.5329 0.2727 0.044 Uiso 1 1 calc R . .
C42 C 0.3753(2) 0.6066(4) 0.24503(15) 0.0298(12) Uani 1 1 d . . .
H42 H 0.3933 0.6655 0.2450 0.036 Uiso 1 1 calc R . .
C43 C 0.28920(19) 0.7712(3) 0.23992(13) 0.0186(9) Uani 1 1 d . . .
H43 H 0.3261 0.7974 0.2456 0.022 Uiso 1 1 calc R . .
C44 C 0.27132(18) 0.7421(3) 0.27957(13) 0.0193(9) Uani 1 1 d . . .
C45 C 0.3032(2) 0.7650(4) 0.31570(13) 0.0293(11) Uani 1 1 d . . .
H45 H 0.3365 0.7957 0.3156 0.035 Uiso 1 1 calc R . .
C46 C 0.2856(2) 0.7421(4) 0.35237(15) 0.0385(14) Uani 1 1 d . . .
H46 H 0.3077 0.7559 0.3765 0.046 Uiso 1 1 calc R . .
C47 C 0.2359(2) 0.6994(4) 0.35274(14) 0.0303(12) Uani 1 1 d . . .
H47 H 0.2237 0.6859 0.3770 0.036 Uiso 1 1 calc R . .
C48 C 0.2036(2) 0.6764(3) 0.31638(14) 0.0244(10) Uani 1 1 d . . .
H48 H 0.1702 0.6463 0.3164 0.029 Uiso 1 1 calc R . .
C49 C 0.22120(19) 0.6981(3) 0.28064(14) 0.0210(10) Uani 1 1 d . . .
H49 H 0.1992 0.6830 0.2566 0.025 Uiso 1 1 calc R . .
C50 C 0.2549(2) 0.9374(3) 0.24190(15) 0.0207(10) Uani 1 1 d . . .
H50A H 0.2501 0.9222 0.2694 0.025 Uiso 1 1 calc R . .
H50B H 0.2244 0.9772 0.2306 0.025 Uiso 1 1 calc R . .
C51 C 0.30568(19) 0.9949(3) 0.24288(14) 0.0199(10) Uani 1 1 d . . .
C52 C 0.3198(2) 1.0622(3) 0.27379(14) 0.0214(10) Uani 1 1 d . . .
H52 H 0.2994 1.0642 0.2949 0.026 Uiso 1 1 calc R . .
C53 C 0.3631(2) 1.1260(3) 0.27432(15) 0.0274(11) Uani 1 1 d . . .
H53 H 0.3718 1.1692 0.2955 0.033 Uiso 1 1 calc R . .
C54 C 0.3928(2) 1.1237(4) 0.24279(15) 0.0281(11) Uani 1 1 d . . .
H54 H 0.4206 1.1681 0.2420 0.034 Uiso 1 1 calc R . .
C55 C 0.3819(2) 1.0562(3) 0.21220(14) 0.0236(10) Uani 1 1 d . . .
H55 H 0.4032 1.0542 0.1917 0.028 Uiso 1 1 calc R . .
C56 C 0.33842(18) 0.9904(3) 0.21214(13) 0.0193(9) Uani 1 1 d . . .
C57 C 0.10343(18) 0.3102(4) 0.42195(14) 0.0216(10) Uani 1 1 d . . .
C58 C 0.0657(2) 0.3608(4) 0.44186(13) 0.0284(11) Uani 1 1 d . . .
H58 H 0.0720 0.4248 0.4494 0.034 Uiso 1 1 calc R . .
C59 C 0.0194(2) 0.3139(5) 0.45003(16) 0.0390(14) Uani 1 1 d . . .
H59 H -0.0063 0.3482 0.4618 0.047 Uiso 1 1 calc R . .
C60 C 0.0102(2) 0.2159(5) 0.44099(16) 0.0400(15) Uani 1 1 d . . .
H60 H -0.0204 0.1848 0.4477 0.048 Uiso 1 1 calc R . .
C61 C 0.0480(2) 0.1657(4) 0.42177(15) 0.0339(12) Uani 1 1 d . . .
H61 H 0.0427 0.1005 0.4158 0.041 Uiso 1 1 calc R . .
C62 C 0.09411(19) 0.2137(4) 0.41132(13) 0.0232(10) Uani 1 1 d . . .
C63 C 0.13143(19) 0.1637(3) 0.38644(13) 0.0222(10) Uani 1 1 d . . .
H63A H 0.1680 0.1594 0.4011 0.027 Uiso 1 1 calc R . .
H63B H 0.1185 0.0991 0.3793 0.027 Uiso 1 1 calc R . .
C64 C 0.15496(17) 0.1821(3) 0.31599(12) 0.0159(9) Uani 1 1 d . . .
H64 H 0.1938 0.1721 0.3253 0.019 Uiso 1 1 calc R . .
C65 C 0.13110(19) 0.0860(3) 0.30109(13) 0.0167(9) Uani 1 1 d . . .
C66 C 0.1609(2) 0.0023(3) 0.31074(16) 0.0308(12) Uani 1 1 d . . .
H66 H 0.1949 0.0072 0.3264 0.037 Uiso 1 1 calc R . .
C67 C 0.1420(3) -0.0877(4) 0.29791(19) 0.0427(16) Uani 1 1 d . . .
H67 H 0.1628 -0.1426 0.3048 0.051 Uiso 1 1 calc R . .
C68 C 0.0907(3) -0.0945(4) 0.27426(17) 0.0444(17) Uani 1 1 d . . .
H68 H 0.0774 -0.1542 0.2649 0.053 Uiso 1 1 calc R . .
C69 C 0.0600(3) -0.0121(4) 0.26499(17) 0.0405(15) Uani 1 1 d . . .
H69 H 0.0259 -0.0176 0.2495 0.049 Uiso 1 1 calc R . .
C70 C 0.0789(2) 0.0791(4) 0.27824(14) 0.0252(11) Uani 1 1 d . . .
H70 H 0.0576 0.1338 0.2722 0.030 Uiso 1 1 calc R . .
C71 C 0.14979(17) 0.2634(3) 0.28425(12) 0.0165(9) Uani 1 1 d . . .
H71 H 0.1117 0.2841 0.2797 0.020 Uiso 1 1 calc R . .
C72 C 0.16518(19) 0.2340(3) 0.24397(12) 0.0171(9) Uani 1 1 d . . .
C73 C 0.1249(2) 0.2284(3) 0.21069(14) 0.0260(11) Uani 1 1 d . . .
H73 H 0.0892 0.2440 0.2135 0.031 Uiso 1 1 calc R . .
C74 C 0.1371(2) 0.1998(4) 0.17329(15) 0.0314(12) Uani 1 1 d . . .
H74 H 0.1099 0.1968 0.1511 0.038 Uiso 1 1 calc R . .
C75 C 0.1902(2) 0.1761(4) 0.16950(14) 0.0305(12) Uani 1 1 d . . .
H75 H 0.1986 0.1549 0.1449 0.037 Uiso 1 1 calc R . .
C76 C 0.2309(2) 0.1835(3) 0.20216(14) 0.0246(10) Uani 1 1 d . . .
H76 H 0.2667 0.1703 0.1991 0.029 Uiso 1 1 calc R . .
C77 C 0.21808(19) 0.2110(3) 0.23969(14) 0.0218(10) Uani 1 1 d . . .
H77 H 0.2453 0.2138 0.2618 0.026 Uiso 1 1 calc R . .
C78 C 0.17753(19) 0.4339(3) 0.27790(14) 0.0189(9) Uani 1 1 d . . .
H78A H 0.1803 0.4167 0.2503 0.023 Uiso 1 1 calc R . .
H78B H 0.2078 0.4763 0.2874 0.023 Uiso 1 1 calc R . .
C79 C 0.12500(18) 0.4883(3) 0.27873(13) 0.0176(9) Uani 1 1 d . . .
C80 C 0.1081(2) 0.5533(3) 0.24757(15) 0.0267(11) Uani 1 1 d . . .
H80 H 0.1257 0.5537 0.2249 0.032 Uiso 1 1 calc R . .
C81 C 0.0659(2) 0.6165(4) 0.24974(17) 0.0335(13) Uani 1 1 d . . .
H81 H 0.0559 0.6603 0.2290 0.040 Uiso 1 1 calc R . .
C82 C 0.0382(2) 0.6150(4) 0.28287(17) 0.0343(13) Uani 1 1 d . . .
H82 H 0.0105 0.6591 0.2847 0.041 Uiso 1 1 calc R . .
C83 C 0.05213(19) 0.5477(3) 0.31306(16) 0.0263(11) Uani 1 1 d . . .
H83 H 0.0331 0.5454 0.3349 0.032 Uiso 1 1 calc R . .
C84 C 0.09509(18) 0.4827(3) 0.31067(14) 0.0194(10) Uani 1 1 d . . .
C85 C 0.32321(19) 0.0697(3) 0.39709(14) 0.0200(10) Uani 1 1 d . . .
C86 C 0.3518(2) -0.0083(3) 0.38333(15) 0.0253(11) Uani 1 1 d . . .
H86 H 0.3539 -0.0155 0.3561 0.030 Uiso 1 1 calc R . .
C87 C 0.3769(2) -0.0745(3) 0.41116(15) 0.0291(12) Uani 1 1 d . . .
H87 H 0.3961 -0.1259 0.4024 0.035 Uiso 1 1 calc R . .
C88 C 0.3736(2) -0.0648(3) 0.45166(15) 0.0258(11) Uani 1 1 d . . .
H88 H 0.3900 -0.1101 0.4700 0.031 Uiso 1 1 calc R . .
C89 C 0.34583(19) 0.0126(3) 0.46479(15) 0.0231(10) Uani 1 1 d . . .
H89 H 0.3446 0.0201 0.4922 0.028 Uiso 1 1 calc R . .
C90 C 0.31960(18) 0.0797(3) 0.43774(13) 0.0177(9) Uani 1 1 d . . .
C91 C 0.29182(19) 0.1665(3) 0.45254(14) 0.0196(10) Uani 1 1 d . . .
H91A H 0.2534 0.1657 0.4420 0.024 Uiso 1 1 calc R . .
H91B H 0.2957 0.1661 0.4817 0.024 Uiso 1 1 calc R . .
C92 C 0.30510(18) 0.3461(3) 0.45547(13) 0.0162(9) Uani 1 1 d . . .
H92 H 0.2661 0.3580 0.4480 0.019 Uiso 1 1 calc R . .
C93 C 0.31876(19) 0.3541(3) 0.50124(14) 0.0209(10) Uani 1 1 d . . .
C94 C 0.3675(2) 0.3203(5) 0.52139(17) 0.0418(15) Uani 1 1 d . . .
H94 H 0.3923 0.2908 0.5070 0.050 Uiso 1 1 calc R . .
C95 C 0.3797(3) 0.3297(5) 0.56235(19) 0.057(2) Uani 1 1 d . . .
H95 H 0.4128 0.3066 0.5753 0.068 Uiso 1 1 calc R . .
C96 C 0.3439(2) 0.3727(5) 0.58474(15) 0.0390(13) Uani 1 1 d . . .
H96 H 0.3526 0.3788 0.6125 0.047 Uiso 1 1 calc R . .
C97 C 0.2955(2) 0.4059(4) 0.56527(15) 0.0304(12) Uani 1 1 d . . .
H97 H 0.2707 0.4345 0.5799 0.037 Uiso 1 1 calc R . .
C98 C 0.2830(2) 0.3974(3) 0.52345(13) 0.0212(10) Uani 1 1 d . . .
H98 H 0.2500 0.4211 0.5105 0.025 Uiso 1 1 calc R . .
C99 C 0.33619(18) 0.4216(3) 0.43437(13) 0.0161(9) Uani 1 1 d . . .
H99 H 0.3749 0.4050 0.4397 0.019 Uiso 1 1 calc R . .
C100 C 0.33019(18) 0.5231(3) 0.44883(13) 0.0175(9) Uani 1 1 d . . .
C101 C 0.27965(19) 0.5689(3) 0.44479(13) 0.0178(9) Uani 1 1 d . . .
H101 H 0.2488 0.5368 0.4324 0.021 Uiso 1 1 calc R . .
C102 C 0.2751(2) 0.6620(3) 0.45910(13) 0.0206(10) Uani 1 1 d . . .
H102 H 0.2413 0.6921 0.4558 0.025 Uiso 1 1 calc R . .
C103 C 0.3198(2) 0.7102(3) 0.47807(14) 0.0252(11) Uani 1 1 d . . .
H103 H 0.3163 0.7727 0.4874 0.030 Uiso 1 1 calc R . .
C104 C 0.3700(2) 0.6655(3) 0.48318(15) 0.0284(11) Uani 1 1 d . . .
H104 H 0.4003 0.6973 0.4966 0.034 Uiso 1 1 calc R . .
C105 C 0.3752(2) 0.5732(3) 0.46834(14) 0.0224(10) Uani 1 1 d . . .
H105 H 0.4092 0.5442 0.4714 0.027 Uiso 1 1 calc R . .
C106 C 0.35533(19) 0.4648(3) 0.36656(14) 0.0204(10) Uani 1 1 d . . .
H10A H 0.3607 0.5295 0.3773 0.024 Uiso 1 1 calc R . .
H10B H 0.3375 0.4705 0.3390 0.024 Uiso 1 1 calc R . .
C107 C 0.41040(19) 0.4190(3) 0.36629(14) 0.0214(10) Uani 1 1 d . . .
C108 C 0.45339(19) 0.4770(4) 0.35963(14) 0.0234(10) Uani 1 1 d . . .
H108 H 0.4491 0.5436 0.3593 0.028 Uiso 1 1 calc R . .
C109 C 0.5027(2) 0.4380(4) 0.35347(15) 0.0307(12) Uani 1 1 d . . .
H109 H 0.5310 0.4782 0.3485 0.037 Uiso 1 1 calc R . .
C110 C 0.5099(2) 0.3393(4) 0.35464(15) 0.0287(12) Uani 1 1 d . . .
H110 H 0.5426 0.3126 0.3496 0.034 Uiso 1 1 calc R . .
C111 C 0.4683(2) 0.2801(4) 0.36333(14) 0.0269(11) Uani 1 1 d . . .
H111 H 0.4739 0.2139 0.3652 0.032 Uiso 1 1 calc R . .
C112 C 0.41775(18) 0.3182(3) 0.36945(13) 0.0190(9) Uani 1 1 d . . .

loop_
_atom_site_aniso_label
_atom_site_aniso_U_11
_atom_site_aniso_U_22
_atom_site_aniso_U_33
_atom_site_aniso_U_23
_atom_site_aniso_U_13
_atom_site_aniso_U_12
V1 0.0262(4) 0.0172(4) 0.0177(4) 0.0053(3) -0.0006(3) -0.0013(3)
C1 0.043(3) 0.011(2) 0.029(3) -0.0027(18) -0.002(2) -0.003(2)
O1S 0.067(3) 0.032(2) 0.052(3) 0.004(2) -0.012(2) 0.005(2)
C1SA 0.053(5) 0.053(5) 0.053(5) 0.0000(10) 0.0076(12) -0.0007(10)
C1SB 0.27(3) 0.22(3) 0.058(9) 0.034(10) -0.073(14) -0.22(3)
O1 0.039(2) 0.0152(15) 0.0201(18) 0.0051(13) -0.0045(15) -0.0036(14)
N1 0.033(2) 0.0122(17) 0.018(2) 0.0001(15) -0.0039(16) -0.0057(16)
O2 0.0259(18) 0.0259(17) 0.0278(19) 0.0077(14) 0.0035(14) -0.0028(15)
N2 0.023(2) 0.0198(19) 0.0126(18) 0.0037(14) 0.0006(15) 0.0053(15)
V2 0.0247(4) 0.0130(3) 0.0148(4) 0.0004(3) 0.0039(3) 0.0009(3)
O2S 0.031(2) 0.041(2) 0.069(3) -0.007(2) 0.011(2) 0.0077(19)
C2 0.068(4) 0.016(2) 0.038(3) 0.000(2) -0.002(3) -0.008(3)
C2S 0.089(7) 0.041(4) 0.188(11) 0.025(6) 0.038(7) -0.006(4)
V3 0.0161(4) 0.0127(3) 0.0128(3) -0.0002(3) 0.0000(3) 0.0012(3)
O3 0.0304(18) 0.0259(17) 0.0216(17) 0.0082(14) 0.0002(14) 0.0001(15)
O3S 0.099(4) 0.067(3) 0.064(3) 0.019(3) 0.014(3) 0.040(3)
C3 0.105(6) 0.022(3) 0.043(4) -0.002(3) 0.003(4) 0.000(3)
C3S 0.090(6) 0.065(5) 0.084(6) 0.030(4) -0.007(5) -0.002(5)
N3 0.026(2) 0.0161(18) 0.0126(18) -0.0020(14) -0.0002(15) -0.0041(15)
N4 0.022(2) 0.0113(17) 0.0168(19) 0.0005(13) -0.0002(15) -0.0021(14)
V4 0.0165(4) 0.0128(3) 0.0118(4) -0.0017(3) -0.0003(3) 0.0014(3)
C4 0.088(5) 0.022(3) 0.043(4) -0.001(3) 0.012(3) 0.004(3)
C4S 0.057(5) 0.104(7) 0.106(7) -0.061(6) -0.014(5) 0.032(5)
O4 0.0328(18) 0.0139(15) 0.0199(16) 0.0008(12) 0.0057(13) 0.0029(14)
O5 0.0264(18) 0.0208(16) 0.0191(17) -0.0051(13) 0.0092(14) -0.0044(13)
C5 0.064(4) 0.022(3) 0.037(3) -0.002(2) -0.005(3) 0.008(3)
C5S 0.063(6) 0.098(8) 0.180(11) 0.057(8) 0.063(7) 0.018(5)
N5 0.0182(19) 0.0130(17) 0.0117(17) 0.0028(13) 0.0016(14) 0.0033(14)
N6 0.0203(19) 0.0089(16) 0.0183(19) -0.0006(13) 0.0011(15) -0.0013(14)
C6S 0.045(4) 0.122(8) 0.050(5) -0.002(5) 0.007(3) 0.020(5)
O6 0.0333(19) 0.0142(15) 0.0198(17) 0.0038(12) 0.0057(14) 0.0026(14)
C6 0.042(3) 0.019(2) 0.030(3) 0.000(2) -0.010(2) 0.004(2)
N7 0.0141(17) 0.0116(16) 0.0149(18) 0.0019(13) -0.0003(13) 0.0001(14)
O7 0.0234(17) 0.0142(15) 0.0154(16) 0.0004(12) -0.0040(12) 0.0007(13)
C7 0.043(3) 0.014(2) 0.019(2) 0.0011(17) 0.002(2) 0.007(2)
C7S 0.062(4) 0.048(4) 0.055(4) 0.013(3) -0.004(3) 0.008(3)
O8 0.0213(16) 0.0247(17) 0.0136(15) -0.0008(13) 0.0034(12) 0.0006(14)
N8 0.021(2) 0.0111(16) 0.0155(19) 0.0020(14) 0.0030(15) 0.0000(15)
C8 0.028(3) 0.012(2) 0.014(2) 0.0008(15) -0.0003(18) -0.0003(17)
C8S 0.043(4) 0.024(3) 0.092(6) 0.011(3) -0.010(3) 0.000(3)
O9 0.0180(17) 0.0173(15) 0.0244(18) 0.0050(13) 0.0000(13) 0.0027(13)
C9 0.033(3) 0.018(2) 0.019(2) 0.0017(17) 0.004(2) 0.0092(19)
C9S 0.041(4) 0.025(3) 0.062(4) 0.007(3) -0.001(3) 0.001(3)
O10 0.0254(17) 0.0117(14) 0.0165(16) -0.0011(12) -0.0021(13) 0.0027(13)
C10 0.036(3) 0.021(2) 0.024(3) 0.0007(19) 0.003(2) 0.001(2)
C11 0.062(4) 0.031(3) 0.024(3) 0.011(2) 0.014(3) 0.007(3)
O11 0.0256(17) 0.0144(14) 0.0165(16) -0.0033(12) -0.0006(13) 0.0048(13)
O12 0.0175(15) 0.0195(16) 0.0204(16) 0.0017(13) 0.0022(12) 0.0049(13)
C12 0.057(4) 0.038(3) 0.018(3) 0.005(2) 0.000(2) 0.015(3)
O13 0.0238(17) 0.0148(15) 0.0122(15) 0.0006(11) -0.0005(12) 0.0005(12)
C13 0.040(3) 0.042(3) 0.025(3) -0.003(2) -0.006(2) 0.009(3)
O14 0.0150(15) 0.0125(14) 0.0131(15) 0.0006(11) 0.0025(11) 0.0005(11)
C14 0.034(3) 0.035(3) 0.021(3) -0.004(2) -0.001(2) 0.004(2)
C15 0.026(2) 0.017(2) 0.015(2) 0.0023(17) -0.0011(18) -0.0010(18)
C16 0.030(3) 0.015(2) 0.024(3) -0.0031(18) -0.001(2) 0.0034(19)
C17 0.037(3) 0.029(3) 0.038(3) 0.005(2) 0.002(2) 0.006(2)
C18 0.041(4) 0.036(3) 0.055(4) 0.014(3) 0.013(3) 0.013(3)
C19 0.056(4) 0.023(3) 0.030(3) 0.007(2) 0.009(3) 0.009(3)
C20 0.052(4) 0.022(2) 0.019(3) -0.0023(19) 0.005(2) -0.002(2)
C21 0.039(3) 0.020(2) 0.020(3) -0.0019(18) -0.004(2) 0.002(2)
C22 0.025(3) 0.028(3) 0.017(2) -0.0038(19) 0.0049(19) 0.004(2)
C23 0.022(2) 0.041(3) 0.014(2) 0.003(2) 0.0030(18) 0.003(2)
C24 0.032(3) 0.053(4) 0.016(3) -0.003(2) 0.001(2) 0.002(3)
C25 0.024(3) 0.071(4) 0.017(2) 0.000(3) 0.0070(19) -0.002(3)
C26 0.029(3) 0.063(4) 0.024(3) 0.011(3) 0.005(2) -0.009(3)
C27 0.033(3) 0.033(3) 0.024(3) 0.010(2) 0.000(2) -0.005(2)
C28 0.029(3) 0.034(3) 0.016(2) 0.007(2) -0.0004(19) -0.003(2)
C29 0.029(3) 0.016(2) 0.025(3) -0.0032(18) 0.006(2) 0.0023(19)
C30 0.060(4) 0.029(3) 0.024(3) -0.008(2) 0.014(3) -0.003(3)
C31 0.052(4) 0.040(3) 0.035(3) -0.005(3) 0.021(3) -0.003(3)
C32 0.049(4) 0.035(3) 0.041(3) -0.008(3) 0.015(3) 0.012(3)
C33 0.039(3) 0.029(3) 0.027(3) -0.005(2) 0.004(2) 0.003(2)
C34 0.035(3) 0.022(2) 0.022(3) -0.0005(19) 0.005(2) 0.003(2)
C35 0.030(3) 0.016(2) 0.018(2) -0.0011(18) 0.0001(19) -0.0004(19)
C36 0.020(2) 0.016(2) 0.015(2) 0.0010(16) 0.0036(17) -0.0027(17)
C37 0.032(3) 0.019(2) 0.012(2) -0.0004(17) 0.0032(19) 0.0033(19)
C38 0.039(3) 0.029(3) 0.020(3) -0.003(2) 0.009(2) -0.004(2)
C39 0.051(4) 0.026(3) 0.039(3) 0.009(2) 0.024(3) 0.006(2)
C40 0.072(5) 0.041(3) 0.017(3) 0.009(2) 0.008(3) 0.031(3)
C41 0.042(3) 0.042(3) 0.021(3) -0.002(2) -0.006(2) 0.021(3)
C42 0.033(3) 0.024(3) 0.031(3) -0.004(2) -0.002(2) 0.000(2)
C43 0.024(2) 0.018(2) 0.013(2) 0.0000(17) 0.0002(17) -0.0041(19)
C44 0.025(2) 0.0127(19) 0.020(2) 0.0000(17) 0.0025(18) -0.0009(18)
C45 0.034(3) 0.040(3) 0.013(2) 0.001(2) -0.0010(19) -0.015(2)
C46 0.047(3) 0.053(4) 0.014(2) 0.003(2) -0.002(2) -0.017(3)
C47 0.051(3) 0.028(3) 0.013(2) 0.0004(19) 0.008(2) 0.002(2)
C48 0.036(3) 0.014(2) 0.024(3) 0.0026(18) 0.006(2) -0.003(2)
C49 0.028(3) 0.015(2) 0.019(2) 0.0018(17) -0.0012(19) 0.0028(19)
C50 0.026(3) 0.012(2) 0.026(3) -0.0013(17) 0.010(2) 0.0000(18)
C51 0.021(2) 0.018(2) 0.020(2) -0.0004(18) 0.0026(19) -0.0004(19)
C52 0.027(3) 0.023(2) 0.014(2) 0.0020(18) 0.0004(19) 0.0058(19)
C53 0.030(3) 0.021(2) 0.027(3) -0.0061(19) -0.009(2) 0.001(2)
C54 0.028(3) 0.024(2) 0.029(3) 0.000(2) -0.007(2) -0.006(2)
C55 0.030(3) 0.022(2) 0.019(2) 0.0039(18) 0.004(2) -0.001(2)
C56 0.022(2) 0.019(2) 0.017(2) -0.0007(17) 0.0009(18) 0.0018(19)
C57 0.016(2) 0.033(3) 0.014(2) 0.0031(19) -0.0025(18) 0.003(2)
C58 0.026(3) 0.046(3) 0.013(2) 0.003(2) 0.0015(18) 0.013(2)
C59 0.025(3) 0.077(4) 0.016(3) 0.007(3) 0.005(2) 0.011(3)
C60 0.022(3) 0.073(4) 0.025(3) 0.005(3) 0.004(2) -0.009(3)
C61 0.030(3) 0.046(3) 0.025(3) 0.002(2) 0.003(2) -0.011(3)
C62 0.022(2) 0.033(3) 0.014(2) 0.0056(19) 0.0007(18) 0.000(2)
C63 0.023(2) 0.024(2) 0.018(2) 0.0091(19) -0.0006(18) -0.004(2)
C64 0.014(2) 0.017(2) 0.016(2) 0.0003(16) 0.0006(17) -0.0032(17)
C65 0.027(2) 0.0109(19) 0.015(2) -0.0007(16) 0.0099(18) -0.0024(18)
C66 0.040(3) 0.020(2) 0.035(3) 0.002(2) 0.016(2) 0.003(2)
C67 0.066(4) 0.019(2) 0.053(4) 0.002(2) 0.041(3) -0.001(3)
C68 0.086(5) 0.021(3) 0.034(3) -0.012(2) 0.033(3) -0.020(3)
C69 0.053(4) 0.041(3) 0.030(3) -0.012(2) 0.013(3) -0.027(3)
C70 0.034(3) 0.026(2) 0.017(2) -0.0029(19) 0.005(2) -0.009(2)
C71 0.017(2) 0.017(2) 0.015(2) -0.0003(17) -0.0010(16) -0.0022(18)
C72 0.029(2) 0.0093(18) 0.012(2) 0.0008(15) 0.0002(17) 0.0002(17)
C73 0.035(3) 0.024(2) 0.017(2) 0.0019(19) -0.003(2) -0.002(2)
C74 0.042(3) 0.034(3) 0.015(2) -0.003(2) -0.003(2) -0.002(2)
C75 0.051(3) 0.025(2) 0.017(2) 0.0004(19) 0.008(2) 0.010(2)
C76 0.037(3) 0.019(2) 0.019(2) 0.0008(18) 0.006(2) 0.008(2)
C77 0.026(2) 0.022(2) 0.017(2) 0.0033(18) 0.0024(19) 0.001(2)
C78 0.025(2) 0.012(2) 0.019(2) 0.0039(16) 0.0036(19) -0.0032(18)
C79 0.019(2) 0.0116(19) 0.021(2) -0.0011(17) -0.0021(18) 0.0009(17)
C80 0.035(3) 0.017(2) 0.025(3) 0.0053(19) -0.006(2) 0.000(2)
C81 0.036(3) 0.021(2) 0.040(3) 0.014(2) -0.008(2) 0.001(2)
C82 0.029(3) 0.024(3) 0.045(3) 0.006(2) -0.010(2) 0.005(2)
C83 0.018(2) 0.022(2) 0.038(3) 0.004(2) -0.003(2) 0.0029(19)
C84 0.019(2) 0.013(2) 0.023(2) 0.0039(17) -0.0072(19) -0.0012(17)
C85 0.021(2) 0.0119(19) 0.026(3) 0.0022(17) -0.0016(19) 0.0021(17)
C86 0.034(3) 0.018(2) 0.022(3) -0.0036(18) -0.004(2) 0.001(2)
C87 0.038(3) 0.016(2) 0.030(3) -0.001(2) -0.003(2) 0.006(2)
C88 0.031(3) 0.019(2) 0.026(3) 0.0057(19) -0.001(2) 0.006(2)
C89 0.025(3) 0.022(2) 0.022(3) 0.0031(19) 0.004(2) -0.0014(19)
C90 0.020(2) 0.014(2) 0.019(2) 0.0031(17) 0.0020(18) -0.0032(17)
C91 0.019(2) 0.019(2) 0.020(2) 0.0010(18) 0.0003(18) -0.0019(18)
C92 0.020(2) 0.014(2) 0.014(2) -0.0009(15) 0.0018(17) 0.0042(16)
C93 0.028(3) 0.015(2) 0.019(2) -0.0021(17) 0.0005(19) 0.0024(19)
C94 0.031(3) 0.067(4) 0.023(3) -0.011(3) -0.009(2) 0.020(3)
C95 0.053(4) 0.080(5) 0.031(3) -0.012(3) -0.015(3) 0.032(4)
C96 0.051(3) 0.050(3) 0.013(2) -0.006(2) -0.006(2) 0.011(3)
C97 0.046(3) 0.024(2) 0.024(3) -0.008(2) 0.013(2) 0.005(2)
C98 0.032(3) 0.018(2) 0.014(2) 0.0039(17) 0.0044(19) 0.0045(19)
C99 0.013(2) 0.018(2) 0.014(2) -0.0023(17) -0.0045(17) -0.0027(17)
C100 0.022(2) 0.015(2) 0.016(2) -0.0024(16) 0.0042(18) -0.0013(18)
C101 0.024(2) 0.015(2) 0.013(2) -0.0016(16) -0.0015(18) 0.0017(18)
C102 0.029(3) 0.016(2) 0.017(2) 0.0005(17) 0.0052(19) 0.0047(19)
C103 0.037(3) 0.016(2) 0.024(3) -0.0057(19) 0.011(2) -0.003(2)
C104 0.037(3) 0.023(2) 0.027(3) -0.012(2) 0.006(2) -0.008(2)
C105 0.022(2) 0.023(2) 0.021(2) -0.0047(19) 0.0036(19) -0.0027(19)
C106 0.026(3) 0.017(2) 0.020(2) -0.0003(18) 0.0079(19) -0.0056(19)
C107 0.019(2) 0.025(2) 0.018(2) 0.0018(19) -0.0043(19) -0.0043(19)
C108 0.026(3) 0.026(2) 0.019(2) 0.0016(19) 0.0019(19) -0.007(2)
C109 0.024(3) 0.045(3) 0.023(3) 0.001(2) 0.003(2) -0.012(2)
C110 0.017(2) 0.050(3) 0.019(3) -0.001(2) 0.0026(19) -0.001(2)
C111 0.026(3) 0.030(3) 0.024(3) 0.000(2) 0.000(2) -0.005(2)
C112 0.017(2) 0.027(2) 0.013(2) -0.0047(18) 0.0027(18) -0.0035(19)

loop_
_atom_type_symbol
_atom_type_description
_atom_type_scat_dispersion_real
_atom_type_scat_dispersion_imag
_atom_type_scat_source
C C 0.0033 0.0016 'International Tables Vol C Tables 4.2.6.8 and 6.1.1.4'
H H 0.0000 0.0000 'International Tables Vol C Tables 4.2.6.8 and 6.1.1.4'
N N 0.0061 0.0033 'International Tables Vol C Tables 4.2.6.8 and 6.1.1.4'
O O 0.0106 0.0060 'International Tables Vol C Tables 4.2.6.8 and 6.1.1.4'
V V 0.3005 0.5294 'International Tables Vol C Tables 4.2.6.8 and 6.1.1.4'

loop_
_geom_angle_atom_site_label_1
_geom_angle_atom_site_label_2
_geom_angle_atom_site_label_3
_geom_angle
_geom_angle_site_symmetry_1
_geom_angle_site_symmetry_3
_geom_angle_publ_flag
O3 V1 O1 105.19(16) . . ?
O3 V1 O7 97.96(15) . . ?
O1 V1 O7 95.90(15) . . ?
O3 V1 O2 96.66(16) . . ?
O1 V1 O2 93.08(15) . . ?
O7 V1 O2 160.19(14) . . ?
O3 V1 N2 92.74(15) . . ?
O1 V1 N2 161.74(15) . . ?
O7 V1 N2 84.75(14) . . ?
O2 V1 N2 81.27(15) . . ?
O3 V1 N1 169.59(15) . . ?
O1 V1 N1 85.21(14) . . ?
O7 V1 N1 81.13(14) . . ?
O2 V1 N1 82.07(14) . . ?
N2 V1 N1 76.85(13) . . ?
O1 C1 C6 123.1(4) . . ?
O1 C1 C2 116.9(5) . . ?
C6 C1 C2 119.9(5) . . ?
C3S O1S H1S 109.5 . . ?
C3S C1SA H1S1 109.5 . . ?
C3S C1SA H1S2 109.5 . . ?
C3S C1SA H1S3 109.5 . . ?
C3S C1SB H1S4 109.5 . . ?
C3S C1SB H1S5 109.5 . . ?
H1S4 C1SB H1S5 109.5 . . ?
C3S C1SB H1S6 109.5 . . ?
H1S4 C1SB H1S6 109.5 . . ?
H1S5 C1SB H1S6 109.5 . . ?
C1 O1 V1 136.9(3) . . ?
C7 N1 C8 110.8(4) . . ?
C7 N1 V1 114.3(3) . . ?
C8 N1 V1 109.2(3) . . ?
C7 N1 H2 95.0 . . ?
C8 N1 H2 103.3 . . ?
V1 N1 H2 123.0 . . ?
C28 O2 V1 128.5(3) . . ?
C15 N2 C22 112.0(4) . . ?
C15 N2 V1 112.1(3) . . ?
C22 N2 V1 112.3(3) . . ?
C15 N2 H1 104.5 . . ?
C22 N2 H1 109.5 . . ?
V1 N2 H1 105.9 . . ?
O6 V2 O7 98.66(16) . . ?
O6 V2 O4 103.05(15) . . ?
O7 V2 O4 97.49(14) . . ?
O6 V2 O5 96.03(15) . . ?
O7 V2 O5 160.78(14) . . ?
O4 V2 O5 91.16(14) . . ?
O6 V2 N4 93.82(15) . . ?
O7 V2 N4 85.37(14) . . ?
O4 V2 N4 162.20(14) . . ?
O5 V2 N4 81.34(14) . . ?
O6 V2 N3 171.14(15) . . ?
O7 V2 N3 82.53(13) . . ?
O4 V2 N3 85.44(13) . . ?
O5 V2 N3 81.08(13) . . ?
N4 V2 N3 77.49(13) . . ?
C6S O2S H2S 109.5 . . ?
C3 C2 C1 119.7(6) . . ?
C3 C2 H2A 120.2 . . ?
C1 C2 H2A 120.2 . . ?
C3S C2S H2S1 109.5 . . ?
C3S C2S H2S2 109.5 . . ?
H2S1 C2S H2S2 109.5 . . ?
C3S C2S H2S3 109.5 . . ?
H2S1 C2S H2S3 109.5 . . ?
H2S2 C2S H2S3 109.5 . . ?
O1W O2W O2W 105.0(10) 2_656 2_656 ?
O10 V3 O8 105.80(15) . . ?
O10 V3 O14 97.39(14) . . ?
O8 V3 O14 96.97(13) . . ?
O10 V3 O9 97.16(14) . . ?
O8 V3 O9 90.87(14) . . ?
O14 V3 O9 160.92(13) . . ?
O10 V3 N6 93.26(14) . . ?
O8 V3 N6 160.10(14) . . ?
O14 V3 N6 85.97(13) . . ?
O9 V3 N6 80.94(14) . . ?
O10 V3 N5 169.32(14) . . ?
O8 V3 N5 84.82(13) . . ?
O14 V3 N5 82.17(12) . . ?
O9 V3 N5 81.24(13) . . ?
N6 V3 N5 76.07(12) . . ?
C9S O3S H3SO 109.5 . . ?
C2 C3 C4 120.9(5) . . ?
C2 C3 H3A 119.6 . . ?
C4 C3 H3A 119.6 . . ?
O1S C3S C1SA 115.1(11) . . ?
O1S C3S C1SB 112.4(11) . . ?
C1SA C3S C1SB 36.5(19) . . ?
O1S C3S C2S 106.1(7) . . ?
C1SA C3S C2S 126.9(12) . . ?
C1SB C3S C2S 97.8(18) . . ?
O1S C3S H3S 101.5 . . ?
C1SA C3S H3S 101.5 . . ?
C1SB C3S H3S 134.2 . . ?
C2S C3S H3S 101.5 . . ?
C35 N3 C36 111.8(3) . . ?
C35 N3 V2 112.7(3) . . ?
C36 N3 V2 107.3(3) . . ?
C35 N3 H3 98.2 . . ?
C36 N3 H3 101.1 . . ?
V2 N3 H3 125.0 . . ?
C50 N4 C43 112.8(3) . . ?
C50 N4 V2 113.7(3) . . ?
C43 N4 V2 113.0(3) . . ?
C50 N4 H4 105.4 . . ?
C43 N4 H4 105.5 . . ?
V2 N4 H4 105.5 . . ?
O13 V4 O14 98.81(15) . . ?
O13 V4 O11 105.12(14) . . ?
O14 V4 O11 97.94(13) . . ?
O13 V4 O12 96.79(14) . . ?
O14 V4 O12 160.47(13) . . ?
O11 V4 O12 89.22(14) . . ?
O13 V4 N8 92.93(14) . . ?
O14 V4 N8 85.14(14) . . ?
O11 V4 N8 160.91(14) . . ?
O12 V4 N8 82.40(14) . . ?
O13 V4 N7 168.29(14) . . ?
O14 V4 N7 83.92(13) . . ?
O11 V4 N7 85.66(13) . . ?
O12 V4 N7 78.50(13) . . ?
N8 V4 N7 75.89(13) . . ?
C5 C4 C3 119.2(6) . . ?
C5 C4 H4A 120.4 . . ?
C3 C4 H4A 120.4 . . ?
C6S C4S H4S1 109.5 . . ?
C6S C4S H4S2 109.5 . . ?
H4S1 C4S H4S2 109.5 . . ?
C6S C4S H4S3 109.5 . . ?
H4S1 C4S H4S3 109.5 . . ?
H4S2 C4S H4S3 109.5 . . ?
C29 O4 V2 137.0(3) . . ?
C56 O5 V2 127.1(3) . . ?
C4 C5 C6 122.4(6) . . ?
C4 C5 H5A 118.8 . . ?
C6 C5 H5A 118.8 . . ?
C6S C5S H5S1 109.5 . . ?
C6S C5S H5S2 109.5 . . ?
H5S1 C5S H5S2 109.5 . . ?
C6S C5S H5S3 109.5 . . ?
H5S1 C5S H5S3 109.5 . . ?
H5S2 C5S H5S3 109.5 . . ?
C64 N5 C63 117.2(3) . . ?
C64 N5 V3 106.7(2) . . ?
C63 N5 V3 111.3(3) . . ?
C64 N5 H5 107.0 . . ?
C63 N5 H5 107.1 . . ?
V3 N5 H5 107.0 . . ?
C71 N6 C78 113.8(3) . . ?
C71 N6 V3 113.6(3) . . ?
C78 N6 V3 113.7(3) . . ?
C71 N6 H6 113.8 . . ?
C78 N6 H6 102.5 . . ?
V3 N6 H6 97.9 . . ?
O2S C6S C4S 105.7(7) . . ?
O2S C6S C5S 106.9(7) . . ?
C4S C6S C5S 114.6(7) . . ?
O2S C6S H6S 109.8 . . ?
C4S C6S H6S 109.8 . . ?
C5S C6S H6S 109.8 . . ?
C1 C6 C5 118.0(5) . . ?
C1 C6 C7 124.0(4) . . ?
C5 C6 C7 118.0(5) . . ?
C92 N7 C91 117.0(3) . . ?
C92 N7 V4 108.5(2) . . ?
C91 N7 V4 111.7(3) . . ?
C92 N7 H7 104.4 . . ?
C91 N7 H7 114.0 . . ?
V4 N7 H7 99.7 . . ?
V2 O7 V1 152.02(19) . . ?
N1 C7 C6 113.1(4) . . ?
N1 C7 H7A 109.0 . . ?
C6 C7 H7A 109.0 . . ?
N1 C7 H7B 109.0 . . ?
C6 C7 H7B 109.0 . . ?
H7A C7 H7B 107.8 . . ?
C9S C7S H7S1 109.5 . . ?
C9S C7S H7S2 109.5 . . ?
H7S1 C7S H7S2 109.5 . . ?
C9S C7S H7S3 109.5 . . ?
H7S1 C7S H7S3 109.5 . . ?
H7S2 C7S H7S3 109.5 . . ?
C57 O8 V3 128.8(3) . . ?
C106 N8 C99 112.0(3) . . ?
C106 N8 V4 113.0(3) . . ?
C99 N8 V4 114.0(2) . . ?
C106 N8 H8 105.7 . . ?
C99 N8 H8 105.6 . . ?
V4 N8 H8 105.6 . . ?
N1 C8 C9 113.6(3) . . ?
N1 C8 C15 106.3(4) . . ?
C9 C8 C15 113.5(4) . . ?
N1 C8 H8A 107.8 . . ?
C9 C8 H8A 107.8 . . ?
C15 C8 H8A 107.8 . . ?
C9S C8S H8S1 109.5 . . ?
C9S C8S H8S2 109.5 . . ?
H8S1 C8S H8S2 109.5 . . ?
C9S C8S H8S3 109.5 . . ?
H8S1 C8S H8S3 109.5 . . ?
H8S2 C8S H8S3 109.5 . . ?
C84 O9 V3 127.8(3) . . ?
C14 C9 C10 119.6(5) . . ?
C14 C9 C8 121.8(4) . . ?
C10 C9 C8 118.6(4) . . ?
O3S C9S C8S 112.3(5) . . ?
O3S C9S C7S 108.3(5) . . ?
C8S C9S C7S 112.8(6) . . ?
O3S C9S H9S 107.7 . . ?
C8S C9S H9S 107.7 . . ?
C7S C9S H9S 107.7 . . ?
C11 C10 C9 119.7(5) . . ?
C11 C10 H10 120.1 . . ?
C9 C10 H10 120.1 . . ?
C12 C11 C10 120.9(5) . . ?
C12 C11 H11 119.6 . . ?
C10 C11 H11 119.6 . . ?
C85 O11 V4 129.0(3) . . ?
C12S C11S C11S 97.0(14) . 2 ?
C112 O12 V4 129.6(3) . . ?
C11 C12 C13 119.7(5) . . ?
C11 C12 H12 120.2 . . ?
C13 C12 H12 120.2 . . ?
O4S C12S C10S 107.7(14) . . ?
O4S C12S C11S 109.4(12) . . ?
C10S C12S C11S 111.3(15) . . ?
C14 C13 C12 119.3(5) . . ?
C14 C13 H13 120.3 . . ?
C12 C13 H13 120.3 . . ?
V4 O14 V3 146.36(17) . . ?
C9 C14 C13 120.9(5) . . ?
C9 C14 H14 119.6 . . ?
C13 C14 H14 119.6 . . ?
N2 C15 C16 111.5(4) . . ?
N2 C15 C8 106.1(4) . . ?
C16 C15 C8 115.3(4) . . ?
N2 C15 H15 107.9 . . ?
C16 C15 H15 107.9 . . ?
C8 C15 H15 107.9 . . ?
C21 C16 C17 119.7(5) . . ?
C21 C16 C15 120.7(4) . . ?
C17 C16 C15 119.6(4) . . ?
C16 C17 C18 119.3(5) . . ?
C16 C17 H17 120.4 . . ?
C18 C17 H17 120.4 . . ?
C19 C18 C17 120.7(6) . . ?
C19 C18 H18 119.6 . . ?
C17 C18 H18 119.6 . . ?
C18 C19 C20 119.9(5) . . ?
C18 C19 H19 120.1 . . ?
C20 C19 H19 120.1 . . ?
C19 C20 C21 120.1(5) . . ?
C19 C20 H20 119.9 . . ?
C21 C20 H20 119.9 . . ?
C16 C21 C20 120.3(5) . . ?
C16 C21 H21 119.9 . . ?
C20 C21 H21 119.9 . . ?
C23 C22 N2 113.3(4) . . ?
C23 C22 H22A 108.9 . . ?
N2 C22 H22A 108.9 . . ?
C23 C22 H22B 108.9 . . ?
N2 C22 H22B 108.9 . . ?
H22A C22 H22B 107.7 . . ?
C28 C23 C24 119.4(5) . . ?
C28 C23 C22 124.8(4) . . ?
C24 C23 C22 115.8(5) . . ?
C25 C24 C23 119.1(6) . . ?
C25 C24 H24 120.4 . . ?
C23 C24 H24 120.4 . . ?
C26 C25 C24 121.0(5) . . ?
C26 C25 H25 119.5 . . ?
C24 C25 H25 119.5 . . ?
C25 C26 C27 120.1(5) . . ?
C25 C26 H26 119.9 . . ?
C27 C26 H26 119.9 . . ?
C26 C27 C28 120.4(5) . . ?
C26 C27 H27 119.8 . . ?
C28 C27 H27 119.8 . . ?
O2 C28 C23 122.3(4) . . ?
O2 C28 C27 117.8(5) . . ?
C23 C28 C27 119.9(5) . . ?
O4 C29 C30 117.8(4) . . ?
O4 C29 C34 122.7(4) . . ?
C30 C29 C34 119.5(4) . . ?
C31 C30 C29 120.6(5) . . ?
C31 C30 H30 119.7 . . ?
C29 C30 H30 119.7 . . ?
C32 C31 C30 120.6(5) . . ?
C32 C31 H31 119.7 . . ?
C30 C31 H31 119.7 . . ?
C31 C32 C33 118.9(5) . . ?
C31 C32 H32 120.5 . . ?
C33 C32 H32 120.5 . . ?
C32 C33 C34 122.6(5) . . ?
C32 C33 H33 118.7 . . ?
C34 C33 H33 118.7 . . ?
C33 C34 C29 117.6(5) . . ?
C33 C34 C35 119.4(4) . . ?
C29 C34 C35 122.9(4) . . ?
N3 C35 C34 113.7(4) . . ?
N3 C35 H35A 108.8 . . ?
C34 C35 H35A 108.8 . . ?
N3 C35 H35B 108.8 . . ?
C34 C35 H35B 108.8 . . ?
H35A C35 H35B 107.7 . . ?
N3 C36 C37 114.4(4) . . ?
N3 C36 C43 105.6(3) . . ?
C37 C36 C43 113.4(3) . . ?
N3 C36 H36 107.7 . . ?
C37 C36 H36 107.7 . . ?
C43 C36 H36 107.7 . . ?
C38 C37 C42 118.2(5) . . ?
C38 C37 C36 120.6(4) . . ?
C42 C37 C36 121.2(4) . . ?
C37 C38 C39 120.8(5) . . ?
C37 C38 H38 119.6 . . ?
C39 C38 H38 119.6 . . ?
C40 C39 C38 120.4(5) . . ?
C40 C39 H39 119.8 . . ?
C38 C39 H39 119.8 . . ?
C39 C40 C41 119.0(5) . . ?
C39 C40 H40 120.5 . . ?
C41 C40 H40 120.5 . . ?
C42 C41 C40 120.9(5) . . ?
C42 C41 H41 119.6 . . ?
C40 C41 H41 119.6 . . ?
C41 C42 C37 120.7(5) . . ?
C41 C42 H42 119.6 . . ?
C37 C42 H42 119.6 . . ?
N4 C43 C44 111.5(4) . . ?
N4 C43 C36 107.2(3) . . ?
C44 C43 C36 113.5(4) . . ?
N4 C43 H43 108.2 . . ?
C44 C43 H43 108.2 . . ?
C36 C43 H43 108.2 . . ?
C45 C44 C49 118.5(4) . . ?
C45 C44 C43 120.3(4) . . ?
C49 C44 C43 121.1(4) . . ?
C44 C45 C46 120.4(5) . . ?
C44 C45 H45 119.8 . . ?
C46 C45 H45 119.8 . . ?
C47 C46 C45 120.2(5) . . ?
C47 C46 H46 119.9 . . ?
C45 C46 H46 119.9 . . ?
C46 C47 C48 119.6(5) . . ?
C46 C47 H47 120.2 . . ?
C48 C47 H47 120.2 . . ?
C49 C48 C47 120.0(5) . . ?
C49 C48 H48 120.0 . . ?
C47 C48 H48 120.0 . . ?
C48 C49 C44 121.3(4) . . ?
C48 C49 H49 119.3 . . ?
C44 C49 H49 119.3 . . ?
N4 C50 C51 115.4(4) . . ?
N4 C50 H50A 108.4 . . ?
C51 C50 H50A 108.4 . . ?
N4 C50 H50B 108.4 . . ?
C51 C50 H50B 108.4 . . ?
H50A C50 H50B 107.5 . . ?
C52 C51 C56 117.6(4) . . ?
C52 C51 C50 119.5(4) . . ?
C56 C51 C50 122.7(4) . . ?
C53 C52 C51 122.9(5) . . ?
C53 C52 H52 118.6 . . ?
C51 C52 H52 118.6 . . ?
C54 C53 C52 118.3(4) . . ?
C54 C53 H53 120.8 . . ?
C52 C53 H53 120.8 . . ?
C53 C54 C55 121.2(5) . . ?
C53 C54 H54 119.4 . . ?
C55 C54 H54 119.4 . . ?
C54 C55 C56 120.2(5) . . ?
C54 C55 H55 119.9 . . ?
C56 C55 H55 119.9 . . ?
O5 C56 C51 122.8(4) . . ?
O5 C56 C55 117.5(4) . . ?
C51 C56 C55 119.6(4) . . ?
O8 C57 C62 121.7(4) . . ?
O8 C57 C58 118.3(4) . . ?
C62 C57 C58 120.0(5) . . ?
C59 C58 C57 119.2(5) . . ?
C59 C58 H58 120.4 . . ?
C57 C58 H58 120.4 . . ?
C58 C59 C60 121.7(5) . . ?
C58 C59 H59 119.1 . . ?
C60 C59 H59 119.1 . . ?
C61 C60 C59 118.9(5) . . ?
C61 C60 H60 120.6 . . ?
C59 C60 H60 120.6 . . ?
C60 C61 C62 120.2(5) . . ?
C60 C61 H61 119.9 . . ?
C62 C61 H61 119.9 . . ?
C57 C62 C61 119.9(5) . . ?
C57 C62 C63 119.4(4) . . ?
C61 C62 C63 120.6(5) . . ?
N5 C63 C62 105.5(4) . . ?
N5 C63 H63A 110.6 . . ?
C62 C63 H63A 110.6 . . ?
N5 C63 H63B 110.6 . . ?
C62 C63 H63B 110.6 . . ?
H63A C63 H63B 108.8 . . ?
N5 C64 C65 114.6(3) . . ?
N5 C64 C71 103.9(3) . . ?
C65 C64 C71 115.2(3) . . ?
N5 C64 H64 107.6 . . ?
C65 C64 H64 107.6 . . ?
C71 C64 H64 107.6 . . ?
C66 C65 C70 119.1(4) . . ?
C66 C65 C64 119.2(4) . . ?
C70 C65 C64 121.6(4) . . ?
C67 C66 C65 122.5(6) . . ?
C67 C66 H66 118.8 . . ?
C65 C66 H66 118.8 . . ?
C66 C67 C68 118.5(6) . . ?
C66 C67 H67 120.8 . . ?
C68 C67 H67 120.8 . . ?
C69 C68 C67 119.8(5) . . ?
C69 C68 H68 120.1 . . ?
C67 C68 H68 120.1 . . ?
C68 C69 C70 121.8(6) . . ?
C68 C69 H69 119.1 . . ?
C70 C69 H69 119.1 . . ?
C69 C70 C65 118.2(5) . . ?
C69 C70 H70 120.9 . . ?
C65 C70 H70 120.9 . . ?
N6 C71 C72 112.8(4) . . ?
N6 C71 C64 106.4(3) . . ?
C72 C71 C64 114.4(4) . . ?
N6 C71 H71 107.6 . . ?
C72 C71 H71 107.6 . . ?
C64 C71 H71 107.6 . . ?
C77 C72 C73 119.3(4) . . ?
C77 C72 C71 121.6(4) . . ?
C73 C72 C71 119.2(4) . . ?
C72 C73 C74 121.0(5) . . ?
C72 C73 H73 119.5 . . ?
C74 C73 H73 119.5 . . ?
C75 C74 C73 119.1(5) . . ?
C75 C74 H74 120.4 . . ?
C73 C74 H74 120.4 . . ?
C74 C75 C76 120.4(5) . . ?
C74 C75 H75 119.8 . . ?
C76 C75 H75 119.8 . . ?
C75 C76 C77 120.0(5) . . ?
C75 C76 H76 120.0 . . ?
C77 C76 H76 120.0 . . ?
C72 C77 C76 120.2(4) . . ?
C72 C77 H77 119.9 . . ?
C76 C77 H77 119.9 . . ?
N6 C78 C79 113.9(4) . . ?
N6 C78 H78A 108.8 . . ?
C79 C78 H78A 108.8 . . ?
N6 C78 H78B 108.8 . . ?
C79 C78 H78B 108.8 . . ?
H78A C78 H78B 107.7 . . ?
C84 C79 C80 118.5(4) . . ?
C84 C79 C78 123.0(4) . . ?
C80 C79 C78 118.3(4) . . ?
C81 C80 C79 121.2(5) . . ?
C81 C80 H80 119.4 . . ?
C79 C80 H80 119.4 . . ?
C80 C81 C82 120.1(5) . . ?
C80 C81 H81 119.9 . . ?
C82 C81 H81 119.9 . . ?
C83 C82 C81 119.7(5) . . ?
C83 C82 H82 120.1 . . ?
C81 C82 H82 120.1 . . ?
C82 C83 C84 120.0(5) . . ?
C82 C83 H83 120.0 . . ?
C84 C83 H83 120.0 . . ?
O9 C84 C79 122.8(4) . . ?
O9 C84 C83 117.1(4) . . ?
C79 C84 C83 120.1(4) . . ?
O11 C85 C90 121.4(4) . . ?
O11 C85 C86 118.1(4) . . ?
C90 C85 C86 120.5(4) . . ?
C87 C86 C85 119.0(5) . . ?
C87 C86 H86 120.5 . . ?
C85 C86 H86 120.5 . . ?
C88 C87 C86 120.9(5) . . ?
C88 C87 H87 119.6 . . ?
C86 C87 H87 119.6 . . ?
C87 C88 C89 119.5(4) . . ?
C87 C88 H88 120.2 . . ?
C89 C88 H88 120.2 . . ?
C88 C89 C90 121.2(5) . . ?
C88 C89 H89 119.4 . . ?
C90 C89 H89 119.4 . . ?
C85 C90 C89 118.9(4) . . ?
C85 C90 C91 120.1(4) . . ?
C89 C90 C91 120.7(4) . . ?
N7 C91 C90 107.5(4) . . ?
N7 C91 H91A 110.2 . . ?
C90 C91 H91A 110.2 . . ?
N7 C91 H91B 110.2 . . ?
C90 C91 H91B 110.2 . . ?
H91A C91 H91B 108.5 . . ?
N7 C92 C93 115.6(3) . . ?
N7 C92 C99 105.1(3) . . ?
C93 C92 C99 111.2(4) . . ?
N7 C92 H92 108.2 . . ?
C93 C92 H92 108.2 . . ?
C99 C92 H92 108.2 . . ?
C98 C93 C94 118.2(5) . . ?
C98 C93 C92 120.6(4) . . ?
C94 C93 C92 121.2(4) . . ?
C95 C94 C93 120.7(5) . . ?
C95 C94 H94 119.7 . . ?
C93 C94 H94 119.7 . . ?
C94 C95 C96 121.4(6) . . ?
C94 C95 H95 119.3 . . ?
C96 C95 H95 119.3 . . ?
C97 C96 C95 118.6(5) . . ?
C97 C96 H96 120.7 . . ?
C95 C96 H96 120.7 . . ?
C96 C97 C98 120.4(5) . . ?
C96 C97 H97 119.8 . . ?
C98 C97 H97 119.8 . . ?
C93 C98 C97 120.9(5) . . ?
C93 C98 H98 119.6 . . ?
C97 C98 H98 119.6 . . ?
N8 C99 C100 111.8(3) . . ?
N8 C99 C92 108.0(3) . . ?
C100 C99 C92 114.2(4) . . ?
N8 C99 H99 107.6 . . ?
C100 C99 H99 107.6 . . ?
C92 C99 H99 107.6 . . ?
C105 C100 C101 117.8(4) . . ?
C105 C100 C99 120.5(4) . . ?
C101 C100 C99 121.6(4) . . ?
C102 C101 C100 120.5(4) . . ?
C102 C101 H101 119.8 . . ?
C100 C101 H101 119.8 . . ?
C103 C102 C101 120.9(4) . . ?
C103 C102 H102 119.6 . . ?
C101 C102 H102 119.6 . . ?
C102 C103 C104 119.6(4) . . ?
C102 C103 H103 120.2 . . ?
C104 C103 H103 120.2 . . ?
C103 C104 C105 120.0(5) . . ?
C103 C104 H104 120.0 . . ?
C105 C104 H104 120.0 . . ?
C104 C105 C100 121.2(5) . . ?
C104 C105 H105 119.4 . . ?
C100 C105 H105 119.4 . . ?
N8 C106 C107 115.4(4) . . ?
N8 C106 H10A 108.4 . . ?
C107 C106 H10A 108.4 . . ?
N8 C106 H10B 108.4 . . ?
C107 C106 H10B 108.4 . . ?
H10A C106 H10B 107.5 . . ?
C108 C107 C112 119.6(5) . . ?
C108 C107 C106 118.7(4) . . ?
C112 C107 C106 121.6(4) . . ?
C107 C108 C109 121.4(5) . . ?
C107 C108 H108 119.3 . . ?
C109 C108 H108 119.3 . . ?
C110 C109 C108 119.8(5) . . ?
C110 C109 H109 120.1 . . ?
C108 C109 H109 120.1 . . ?
C109 C110 C111 119.8(5) . . ?
C109 C110 H110 120.1 . . ?
C111 C110 H110 120.1 . . ?
C110 C111 C112 121.3(5) . . ?
C110 C111 H111 119.3 . . ?
C112 C111 H111 119.3 . . ?
O12 C112 C111 118.1(4) . . ?
O12 C112 C107 123.8(4) . . ?
C111 C112 C107 118.0(4) . . ?

loop_
_geom_bond_atom_site_label_1
_geom_bond_atom_site_label_2
_geom_bond_distance
_geom_bond_site_symmetry_2
_geom_bond_publ_flag
V1 O3 1.622(3) . ?
V1 O1 1.832(3) . ?
V1 O7 1.840(3) . ?
V1 O2 1.906(3) . ?
V1 N2 2.153(4) . ?
V1 N1 2.275(4) . ?
C1 O1 1.370(6) . ?
C1 C6 1.403(7) . ?
C1 C2 1.407(7) . ?
O1S C3S 1.406(10) . ?
O1S H1S 0.8200 . ?
C1SA C3S 1.436(17) . ?
C1SA H1S1 0.9600 . ?
C1SA H1S2 0.9600 . ?
C1SA H1S3 0.9600 . ?
C1SB C3S 1.463(19) . ?
C1SB H1S4 0.9600 . ?
C1SB H1S5 0.9600 . ?
C1SB H1S6 0.9600 . ?
N1 C7 1.474(6) . ?
N1 C8 1.479(5) . ?
N1 H2 0.7876 . ?
O1W O2W 1.563(13) 2_656 ?
O2 C28 1.347(6) . ?
N2 C15 1.503(6) . ?
N2 C22 1.505(6) . ?
N2 H1 1.0680 . ?
V2 O6 1.623(3) . ?
V2 O7 1.792(3) . ?
V2 O4 1.850(3) . ?
V2 O5 1.936(3) . ?
V2 N4 2.141(4) . ?
V2 N3 2.289(4) . ?
O2S C6S 1.420(8) . ?
O2S H2S 0.8200 . ?
C2 C3 1.386(8) . ?
C2 H2A 0.9300 . ?
C2S C3S 1.489(12) . ?
C2S H2S1 0.9600 . ?
C2S H2S2 0.9600 . ?
C2S H2S3 0.9600 . ?
O2W O1W 1.563(13) 2_656 ?
O2W O2W 1.625(18) 2_656 ?
V3 O10 1.617(3) . ?
V3 O8 1.848(3) . ?
V3 O14 1.850(3) . ?
V3 O9 1.893(3) . ?
V3 N6 2.159(4) . ?
V3 N5 2.298(4) . ?
O3S C9S 1.435(8) . ?
O3S H3SO 0.8200 . ?
C3 C4 1.397(9) . ?
C3 H3A 0.9300 . ?
C3S H3S 0.9800 . ?
N3 C35 1.458(5) . ?
N3 C36 1.486(5) . ?
N3 H3 0.9857 . ?
N4 C50 1.460(5) . ?
N4 C43 1.496(6) . ?
N4 H4 0.9101 . ?
V4 O13 1.619(3) . ?
V4 O14 1.799(3) . ?
V4 O11 1.856(3) . ?
V4 O12 1.924(3) . ?
V4 N8 2.160(4) . ?
V4 N7 2.289(3) . ?
C4 C5 1.353(8) . ?
C4 H4A 0.9300 . ?
C4S C6S 1.497(12) . ?
C4S H4S1 0.9600 . ?
C4S H4S2 0.9600 . ?
C4S H4S3 0.9600 . ?
O4 C29 1.364(5) . ?
O4S C12S 1.448(9) . ?
O5 C56 1.357(5) . ?
C5 C6 1.416(8) . ?
C5 H5A 0.9300 . ?
C5S C6S 1.544(13) . ?
C5S H5S1 0.9600 . ?
C5S H5S2 0.9600 . ?
C5S H5S3 0.9600 . ?
N5 C64 1.481(5) . ?
N5 C63 1.484(5) . ?
N5 H5 0.9102 . ?
N6 C71 1.475(5) . ?
N6 C78 1.487(5) . ?
N6 H6 0.9275 . ?
C6S H6S 0.9800 . ?
C6 C7 1.509(6) . ?
N7 C92 1.460(5) . ?
N7 C91 1.487(5) . ?
N7 H7 1.0221 . ?
C7 H7A 0.9700 . ?
C7 H7B 0.9700 . ?
C7S C9S 1.514(9) . ?
C7S H7S1 0.9600 . ?
C7S H7S2 0.9600 . ?
C7S H7S3 0.9600 . ?
O8 C57 1.344(6) . ?
N8 C106 1.479(6) . ?
N8 C99 1.497(5) . ?
N8 H8 0.9101 . ?
C8 C9 1.522(6) . ?
C8 C15 1.530(6) . ?
C8 H8A 0.9800 . ?
C8S C9S 1.488(8) . ?
C8S H8S1 0.9600 . ?
C8S H8S2 0.9600 . ?
C8S H8S3 0.9600 . ?
O9 C84 1.352(5) . ?
C9 C14 1.378(7) . ?
C9 C10 1.391(7) . ?
C9S H9S 0.9800 . ?
C10 C11 1.386(7) . ?
C10 H10 0.9300 . ?
C10S C12S 1.480(16) . ?
C11 C12 1.370(8) . ?
C11 H11 0.9300 . ?
O11 C85 1.349(5) . ?
C11S C12S 1.503(15) . ?
C11S C11S 1.94(4) 2 ?
O12 C112 1.331(5) . ?
C12 C13 1.401(8) . ?
C12 H12 0.9300 . ?
C13 C14 1.386(7) . ?
C13 H13 0.9300 . ?
C14 H14 0.9300 . ?
C15 C16 1.509(6) . ?
C15 H15 0.9800 . ?
C16 C21 1.382(7) . ?
C16 C17 1.394(7) . ?
C17 C18 1.397(8) . ?
C17 H17 0.9300 . ?
C18 C19 1.373(8) . ?
C18 H18 0.9300 . ?
C19 C20 1.380(8) . ?
C19 H19 0.9300 . ?
C20 C21 1.390(7) . ?
C20 H20 0.9300 . ?
C21 H21 0.9300 . ?
C22 C23 1.504(7) . ?
C22 H22A 0.9700 . ?
C22 H22B 0.9700 . ?
C23 C28 1.390(7) . ?
C23 C24 1.417(7) . ?
C24 C25 1.407(8) . ?
C24 H24 0.9300 . ?
C25 C26 1.374(9) . ?
C25 H25 0.9300 . ?
C26 C27 1.380(8) . ?
C26 H26 0.9300 . ?
C27 C28 1.413(7) . ?
C27 H27 0.9300 . ?
C29 C30 1.397(7) . ?
C29 C34 1.398(6) . ?
C30 C31 1.377(8) . ?
C30 H30 0.9300 . ?
C31 C32 1.358(8) . ?
C31 H31 0.9300 . ?
C32 C33 1.383(8) . ?
C32 H32 0.9300 . ?
C33 C34 1.387(7) . ?
C33 H33 0.9300 . ?
C34 C35 1.510(7) . ?
C35 H35A 0.9700 . ?
C35 H35B 0.9700 . ?
C36 C37 1.501(6) . ?
C36 C43 1.543(6) . ?
C36 H36 0.9800 . ?
C37 C38 1.385(7) . ?
C37 C42 1.401(7) . ?
C38 C39 1.393(7) . ?
C38 H38 0.9300 . ?
C39 C40 1.379(9) . ?
C39 H39 0.9300 . ?
C40 C41 1.388(9) . ?
C40 H40 0.9300 . ?
C41 C42 1.372(7) . ?
C41 H41 0.9300 . ?
C42 H42 0.9300 . ?
C43 C44 1.519(6) . ?
C43 H43 0.9800 . ?
C44 C45 1.386(6) . ?
C44 C49 1.393(6) . ?
C45 C46 1.402(7) . ?
C45 H45 0.9300 . ?
C46 C47 1.373(8) . ?
C46 H46 0.9300 . ?
C47 C48 1.397(7) . ?
C47 H47 0.9300 . ?
C48 C49 1.370(7) . ?
C48 H48 0.9300 . ?
C49 H49 0.9300 . ?
C50 C51 1.489(6) . ?
C50 H50A 0.9700 . ?
C50 H50B 0.9700 . ?
C51 C52 1.402(6) . ?
C51 C56 1.406(6) . ?
C52 C53 1.392(7) . ?
C52 H52 0.9300 . ?
C53 C54 1.376(7) . ?
C53 H53 0.9300 . ?
C54 C55 1.387(7) . ?
C54 H54 0.9300 . ?
C55 C56 1.414(6) . ?
C55 H55 0.9300 . ?
C57 C62 1.396(7) . ?
C57 C58 1.415(7) . ?
C58 C59 1.383(8) . ?
C58 H58 0.9300 . ?
C59 C60 1.405(9) . ?
C59 H59 0.9300 . ?
C60 C61 1.399(8) . ?
C60 H60 0.9300 . ?
C61 C62 1.414(7) . ?
C61 H61 0.9300 . ?
C62 C63 1.505(7) . ?
C63 H63A 0.9700 . ?
C63 H63B 0.9700 . ?
C64 C65 1.513(6) . ?
C64 C71 1.545(6) . ?
C64 H64 0.9800 . ?
C65 C66 1.390(7) . ?
C65 C70 1.412(7) . ?
C66 C67 1.380(8) . ?
C66 H66 0.9300 . ?
C67 C68 1.404(9) . ?
C67 H67 0.9300 . ?
C68 C69 1.383(9) . ?
C68 H68 0.9300 . ?
C69 C70 1.399(7) . ?
C69 H69 0.9300 . ?
C70 H70 0.9300 . ?
C71 C72 1.514(6) . ?
C71 H71 0.9800 . ?
C72 C77 1.381(6) . ?
C72 C73 1.390(6) . ?
C73 C74 1.392(7) . ?
C73 H73 0.9300 . ?
C74 C75 1.384(8) . ?
C74 H74 0.9300 . ?
C75 C76 1.383(7) . ?
C75 H75 0.9300 . ?
C76 C77 1.398(6) . ?
C76 H76 0.9300 . ?
C77 H77 0.9300 . ?
C78 C79 1.512(6) . ?
C78 H78A 0.9700 . ?
C78 H78B 0.9700 . ?
C79 C84 1.394(7) . ?
C79 C80 1.398(6) . ?
C80 C81 1.377(7) . ?
C80 H80 0.9300 . ?
C81 C82 1.391(8) . ?
C81 H81 0.9300 . ?
C82 C83 1.384(7) . ?
C82 H82 0.9300 . ?
C83 C84 1.409(6) . ?
C83 H83 0.9300 . ?
C85 C90 1.388(6) . ?
C85 C86 1.409(6) . ?
C86 C87 1.391(6) . ?
C86 H86 0.9300 . ?
C87 C88 1.381(7) . ?
C87 H87 0.9300 . ?
C88 C89 1.384(7) . ?
C88 H88 0.9300 . ?
C89 C90 1.394(6) . ?
C89 H89 0.9300 . ?
C90 C91 1.508(6) . ?
C91 H91A 0.9700 . ?
C91 H91B 0.9700 . ?
C92 C93 1.529(6) . ?
C92 C99 1.534(6) . ?
C92 H92 0.9800 . ?
C93 C98 1.379(6) . ?
C93 C94 1.381(7) . ?
C94 C95 1.371(8) . ?
C94 H94 0.9300 . ?
C95 C96 1.382(8) . ?
C95 H95 0.9300 . ?
C96 C97 1.363(8) . ?
C96 H96 0.9300 . ?
C97 C98 1.399(7) . ?
C97 H97 0.9300 . ?
C98 H98 0.9300 . ?
C99 C100 1.504(6) . ?
C99 H99 0.9800 . ?
C100 C105 1.396(6) . ?
C100 C101 1.396(6) . ?
C101 C102 1.388(6) . ?
C101 H101 0.9300 . ?
C102 C103 1.371(7) . ?
C102 H102 0.9300 . ?
C103 C104 1.382(7) . ?
C103 H103 0.9300 . ?
C104 C105 1.386(6) . ?
C104 H104 0.9300 . ?
C105 H105 0.9300 . ?
C106 C107 1.510(7) . ?
C106 H10A 0.9700 . ?
C106 H10B 0.9700 . ?
C107 C108 1.381(7) . ?
C107 C112 1.412(6) . ?
C108 C109 1.383(7) . ?
C108 H108 0.9300 . ?
C109 C110 1.381(8) . ?
C109 H109 0.9300 . ?
C110 C111 1.384(7) . ?
C110 H110 0.9300 . ?
C111 C112 1.406(7) . ?
C111 H111 0.9300 . ?

loop_
_geom_hbond_atom_site_label_D
_geom_hbond_atom_site_label_H
_geom_hbond_atom_site_label_A
_geom_hbond_distance_DH
_geom_hbond_distance_HA
_geom_hbond_distance_DA
_geom_hbond_angle_DHA
_geom_hbond_site_symmetry_A
N2 H1 O6 1.07 1.97 3.003(5) 161.6 .
O1S H1S O4 0.82 2.04 2.836(5) 162.0 .
O2S H2S O5 0.82 1.92 2.713(5) 163.3 .
N4 H4 O3 0.91 2.16 3.036(5) 162.7 .
O3S H3SO O2S 0.82 2.03 2.814(7) 159.2 3_445
N3 H3 O2S 0.99 2.24 3.061(6) 139.7 .
N6 H6 O13 0.93 2.00 2.915(5) 170.5 .
N7 H7 O1W 1.02 2.10 3.098(13) 165.7 .
N8 H8 O10 0.91 2.04 2.919(5) 161.7 .

loop_
_geom_torsion_atom_site_label_1
_geom_torsion_atom_site_label_2
_geom_torsion_atom_site_label_3
_geom_torsion_atom_site_label_4
_geom_torsion
_geom_torsion_site_symmetry_1
_geom_torsion_site_symmetry_2
_geom_torsion_site_symmetry_3
_geom_torsion_site_symmetry_4
_geom_torsion_publ_flag
C6 C1 O1 V1 6.3(8) . . . . ?
C2 C1 O1 V1 -176.3(4) . . . . ?
O3 V1 O1 C1 -167.7(5) . . . . ?
O7 V1 O1 C1 -67.8(5) . . . . ?
O2 V1 O1 C1 94.6(5) . . . . ?
N2 V1 O1 C1 23.4(8) . . . . ?
N1 V1 O1 C1 12.8(5) . . . . ?
O3 V1 N1 C7 139.7(8) . . . . ?
O1 V1 N1 C7 -42.8(3) . . . . ?
O7 V1 N1 C7 53.9(3) . . . . ?
O2 V1 N1 C7 -136.6(3) . . . . ?
N2 V1 N1 C7 140.5(3) . . . . ?
O3 V1 N1 C8 14.9(10) . . . . ?
O1 V1 N1 C8 -167.7(3) . . . . ?
O7 V1 N1 C8 -70.9(3) . . . . ?
O2 V1 N1 C8 98.6(3) . . . . ?
N2 V1 N1 C8 15.7(3) . . . . ?
O3 V1 O2 C28 40.8(4) . . . . ?
O1 V1 O2 C28 146.5(4) . . . . ?
O7 V1 O2 C28 -96.6(5) . . . . ?
N2 V1 O2 C28 -51.0(4) . . . . ?
N1 V1 O2 C28 -128.8(4) . . . . ?
O3 V1 N2 C15 -163.0(3) . . . . ?
O1 V1 N2 C15 6.3(7) . . . . ?
O7 V1 N2 C15 99.2(3) . . . . ?
O2 V1 N2 C15 -66.7(3) . . . . ?
N1 V1 N2 C15 17.1(3) . . . . ?
O3 V1 N2 C22 -35.9(3) . . . . ?
O1 V1 N2 C22 133.4(5) . . . . ?
O7 V1 N2 C22 -133.7(3) . . . . ?
O2 V1 N2 C22 60.4(3) . . . . ?
N1 V1 N2 C22 144.2(3) . . . . ?
O1 C1 C2 C3 -177.1(6) . . . . ?
C6 C1 C2 C3 0.3(9) . . . . ?
C1 C2 C3 C4 -0.6(10) . . . . ?
O7 V2 N3 C35 57.8(3) . . . . ?
O4 V2 N3 C35 -40.4(3) . . . . ?
O5 V2 N3 C35 -132.2(3) . . . . ?
N4 V2 N3 C35 144.7(3) . . . . ?
O7 V2 N3 C36 -65.7(3) . . . . ?
O4 V2 N3 C36 -163.9(3) . . . . ?
O5 V2 N3 C36 104.2(3) . . . . ?
N4 V2 N3 C36 21.2(3) . . . . ?
O6 V2 N4 C50 -36.7(3) . . . . ?
O7 V2 N4 C50 -135.1(3) . . . . ?
O4 V2 N4 C50 124.8(5) . . . . ?
O5 V2 N4 C50 58.8(3) . . . . ?
N3 V2 N4 C50 141.5(3) . . . . ?
O6 V2 N4 C43 -166.9(3) . . . . ?
O7 V2 N4 C43 94.7(3) . . . . ?
O4 V2 N4 C43 -5.4(6) . . . . ?
O5 V2 N4 C43 -71.4(3) . . . . ?
N3 V2 N4 C43 11.3(3) . . . . ?
C2 C3 C4 C5 0.0(11) . . . . ?
O6 V2 O4 C29 -176.8(4) . . . . ?
O7 V2 O4 C29 -76.0(4) . . . . ?
O5 V2 O4 C29 86.8(4) . . . . ?
N4 V2 O4 C29 22.2(8) . . . . ?
N3 V2 O4 C29 5.8(4) . . . . ?
O6 V2 O5 C56 42.9(4) . . . . ?
O7 V2 O5 C56 -96.9(5) . . . . ?
O4 V2 O5 C56 146.1(3) . . . . ?
N4 V2 O5 C56 -50.1(3) . . . . ?
N3 V2 O5 C56 -128.7(4) . . . . ?
C3 C4 C5 C6 0.8(11) . . . . ?
O10 V3 N5 C64 25.0(9) . . . . ?
O8 V3 N5 C64 -161.2(3) . . . . ?
O14 V3 N5 C64 -63.4(2) . . . . ?
O9 V3 N5 C64 107.2(3) . . . . ?
N6 V3 N5 C64 24.4(2) . . . . ?
O10 V3 N5 C63 154.0(7) . . . . ?
O8 V3 N5 C63 -32.1(3) . . . . ?
O14 V3 N5 C63 65.7(3) . . . . ?
O9 V3 N5 C63 -123.8(3) . . . . ?
N6 V3 N5 C63 153.4(3) . . . . ?
O10 V3 N6 C71 -169.7(3) . . . . ?
O8 V3 N6 C71 -6.3(6) . . . . ?
O14 V3 N6 C71 93.1(3) . . . . ?
O9 V3 N6 C71 -73.0(3) . . . . ?
N5 V3 N6 C71 10.1(3) . . . . ?
O10 V3 N6 C78 -37.6(3) . . . . ?
O8 V3 N6 C78 125.9(4) . . . . ?
O14 V3 N6 C78 -134.8(3) . . . . ?
O9 V3 N6 C78 59.2(3) . . . . ?
N5 V3 N6 C78 142.3(3) . . . . ?
O1 C1 C6 C5 177.8(5) . . . . ?
C2 C1 C6 C5 0.5(8) . . . . ?
O1 C1 C6 C7 -0.5(8) . . . . ?
C2 C1 C6 C7 -177.7(5) . . . . ?
C4 C5 C6 C1 -1.1(9) . . . . ?
C4 C5 C6 C7 177.3(6) . . . . ?
O13 V4 N7 C92 43.1(8) . . . . ?
O14 V4 N7 C92 -61.1(3) . . . . ?
O11 V4 N7 C92 -159.5(3) . . . . ?
O12 V4 N7 C92 110.4(3) . . . . ?
N8 V4 N7 C92 25.4(3) . . . . ?
O13 V4 N7 C91 173.5(7) . . . . ?
O14 V4 N7 C91 69.3(3) . . . . ?
O11 V4 N7 C91 -29.2(3) . . . . ?
O12 V4 N7 C91 -119.2(3) . . . . ?
N8 V4 N7 C91 155.8(3) . . . . ?
O6 V2 O7 V1 -40.6(4) . . . . ?
O4 V2 O7 V1 -145.1(4) . . . . ?
O5 V2 O7 V1 98.9(5) . . . . ?
N4 V2 O7 V1 52.6(4) . . . . ?
N3 V2 O7 V1 130.5(4) . . . . ?
O3 V1 O7 V2 -42.1(4) . . . . ?
O1 V1 O7 V2 -148.3(4) . . . . ?
O2 V1 O7 V2 95.1(6) . . . . ?
N2 V1 O7 V2 50.0(4) . . . . ?
N1 V1 O7 V2 127.5(4) . . . . ?
C8 N1 C7 C6 -179.1(4) . . . . ?
V1 N1 C7 C6 57.0(5) . . . . ?
C1 C6 C7 N1 -35.2(7) . . . . ?
C5 C6 C7 N1 146.5(5) . . . . ?
O10 V3 O8 C57 151.6(4) . . . . ?
O14 V3 O8 C57 -108.7(4) . . . . ?
O9 V3 O8 C57 53.9(4) . . . . ?
N6 V3 O8 C57 -11.2(6) . . . . ?
N5 V3 O8 C57 -27.2(4) . . . . ?
O13 V4 N8 C106 -40.6(3) . . . . ?
O14 V4 N8 C106 -139.2(3) . . . . ?
O11 V4 N8 C106 120.6(5) . . . . ?
O12 V4 N8 C106 55.9(3) . . . . ?
N7 V4 N8 C106 135.9(3) . . . . ?
O13 V4 N8 C99 -170.0(3) . . . . ?
O14 V4 N8 C99 91.4(3) . . . . ?
O11 V4 N8 C99 -8.8(6) . . . . ?
O12 V4 N8 C99 -73.5(3) . . . . ?
N7 V4 N8 C99 6.5(3) . . . . ?
C7 N1 C8 C9 63.2(5) . . . . ?
V1 N1 C8 C9 -170.0(3) . . . . ?
C7 N1 C8 C15 -171.4(4) . . . . ?
V1 N1 C8 C15 -44.5(4) . . . . ?
O10 V3 O9 C84 39.3(4) . . . . ?
O8 V3 O9 C84 145.3(4) . . . . ?
O14 V3 O9 C84 -100.1(5) . . . . ?
N6 V3 O9 C84 -52.9(3) . . . . ?
N5 V3 O9 C84 -130.0(4) . . . . ?
N1 C8 C9 C14 52.6(6) . . . . ?
C15 C8 C9 C14 -68.9(5) . . . . ?
N1 C8 C9 C10 -125.1(5) . . . . ?
C15 C8 C9 C10 113.4(5) . . . . ?
C14 C9 C10 C11 0.8(7) . . . . ?
C8 C9 C10 C11 178.6(4) . . . . ?
C9 C10 C11 C12 -1.4(8) . . . . ?
O13 V4 O11 C85 147.3(4) . . . . ?
O14 V4 O11 C85 -111.3(4) . . . . ?
O12 V4 O11 C85 50.5(4) . . . . ?
N8 V4 O11 C85 -13.2(7) . . . . ?
N7 V4 O11 C85 -28.0(4) . . . . ?
O13 V4 O12 C112 46.1(4) . . . . ?
O14 V4 O12 C112 -96.7(5) . . . . ?
O11 V4 O12 C112 151.3(4) . . . . ?
N8 V4 O12 C112 -45.9(4) . . . . ?
N7 V4 O12 C112 -123.0(4) . . . . ?
C10 C11 C12 C13 0.8(8) . . . . ?
C11S C11S C12S O4S -98.3(9) 2 . . . ?
C11S C11S C12S C10S 20.6(14) 2 . . . ?
C11 C12 C13 C14 0.3(8) . . . . ?
O13 V4 O14 V3 -35.9(3) . . . . ?
O11 V4 O14 V3 -142.6(3) . . . . ?
O12 V4 O14 V3 106.8(4) . . . . ?
N8 V4 O14 V3 56.4(3) . . . . ?
N7 V4 O14 V3 132.6(3) . . . . ?
O10 V3 O14 V4 -41.6(3) . . . . ?
O8 V3 O14 V4 -148.6(3) . . . . ?
O9 V3 O14 V4 97.8(5) . . . . ?
N6 V3 O14 V4 51.2(3) . . . . ?
N5 V3 O14 V4 127.6(3) . . . . ?
C10 C9 C14 C13 0.3(7) . . . . ?
C8 C9 C14 C13 -177.4(5) . . . . ?
C12 C13 C14 C9 -0.9(8) . . . . ?
C22 N2 C15 C16 60.1(5) . . . . ?
V1 N2 C15 C16 -172.6(3) . . . . ?
C22 N2 C15 C8 -173.6(3) . . . . ?
V1 N2 C15 C8 -46.3(4) . . . . ?
N1 C8 C15 N2 59.4(4) . . . . ?
C9 C8 C15 N2 -175.1(4) . . . . ?
N1 C8 C15 C16 -176.7(4) . . . . ?
C9 C8 C15 C16 -51.2(5) . . . . ?
N2 C15 C16 C21 71.4(6) . . . . ?
C8 C15 C16 C21 -49.6(6) . . . . ?
N2 C15 C16 C17 -108.0(5) . . . . ?
C8 C15 C16 C17 131.0(5) . . . . ?
C21 C16 C17 C18 -0.4(8) . . . . ?
C15 C16 C17 C18 178.9(5) . . . . ?
C16 C17 C18 C19 -1.1(9) . . . . ?
C17 C18 C19 C20 2.0(9) . . . . ?
C18 C19 C20 C21 -1.3(8) . . . . ?
C17 C16 C21 C20 1.1(7) . . . . ?
C15 C16 C21 C20 -178.2(4) . . . . ?
C19 C20 C21 C16 -0.3(7) . . . . ?
C15 N2 C22 C23 70.7(5) . . . . ?
V1 N2 C22 C23 -56.4(4) . . . . ?
N2 C22 C23 C28 22.3(6) . . . . ?
N2 C22 C23 C24 -158.5(4) . . . . ?
C28 C23 C24 C25 4.2(7) . . . . ?
C22 C23 C24 C25 -175.1(4) . . . . ?
C23 C24 C25 C26 -2.6(7) . . . . ?
C24 C25 C26 C27 -0.3(8) . . . . ?
C25 C26 C27 C28 1.6(8) . . . . ?
V1 O2 C28 C23 31.2(6) . . . . ?
V1 O2 C28 C27 -149.3(3) . . . . ?
C24 C23 C28 O2 176.6(4) . . . . ?
C22 C23 C28 O2 -4.3(7) . . . . ?
C24 C23 C28 C27 -2.9(7) . . . . ?
C22 C23 C28 C27 176.2(4) . . . . ?
C26 C27 C28 O2 -179.5(4) . . . . ?
C26 C27 C28 C23 0.0(7) . . . . ?
V2 O4 C29 C30 -169.1(4) . . . . ?
V2 O4 C29 C34 13.1(7) . . . . ?
O4 C29 C30 C31 -177.3(5) . . . . ?
C34 C29 C30 C31 0.6(8) . . . . ?
C29 C30 C31 C32 0.3(9) . . . . ?
C30 C31 C32 C33 -1.8(9) . . . . ?
C31 C32 C33 C34 2.6(9) . . . . ?
C32 C33 C34 C29 -1.7(8) . . . . ?
C32 C33 C34 C35 175.8(5) . . . . ?
O4 C29 C34 C33 177.8(4) . . . . ?
C30 C29 C34 C33 0.1(8) . . . . ?
O4 C29 C34 C35 0.4(8) . . . . ?
C30 C29 C34 C35 -177.3(5) . . . . ?
C36 N3 C35 C34 -179.2(4) . . . . ?
V2 N3 C35 C34 59.8(4) . . . . ?
C33 C34 C35 N3 141.7(5) . . . . ?
C29 C34 C35 N3 -40.9(7) . . . . ?
C35 N3 C36 C37 62.2(5) . . . . ?
V2 N3 C36 C37 -173.7(3) . . . . ?
C35 N3 C36 C43 -172.3(4) . . . . ?
V2 N3 C36 C43 -48.3(3) . . . . ?
N3 C36 C37 C38 -115.6(5) . . . . ?
C43 C36 C37 C38 123.1(5) . . . . ?
N3 C36 C37 C42 63.2(6) . . . . ?
C43 C36 C37 C42 -58.0(6) . . . . ?
C42 C37 C38 C39 1.0(7) . . . . ?
C36 C37 C38 C39 179.9(4) . . . . ?
C37 C38 C39 C40 0.4(8) . . . . ?
C38 C39 C40 C41 -1.4(8) . . . . ?
C39 C40 C41 C42 1.1(8) . . . . ?
C40 C41 C42 C37 0.3(8) . . . . ?
C38 C37 C42 C41 -1.3(7) . . . . ?
C36 C37 C42 C41 179.8(5) . . . . ?
C50 N4 C43 C44 63.3(5) . . . . ?
V2 N4 C43 C44 -166.0(3) . . . . ?
C50 N4 C43 C36 -171.9(4) . . . . ?
V2 N4 C43 C36 -41.2(4) . . . . ?
N3 C36 C43 N4 59.3(4) . . . . ?
C37 C36 C43 N4 -174.6(4) . . . . ?
N3 C36 C43 C44 -177.1(3) . . . . ?
C37 C36 C43 C44 -51.1(5) . . . . ?
N4 C43 C44 C45 -111.3(5) . . . . ?
C36 C43 C44 C45 127.5(5) . . . . ?
N4 C43 C44 C49 64.4(5) . . . . ?
C36 C43 C44 C49 -56.8(5) . . . . ?
C49 C44 C45 C46 1.3(8) . . . . ?
C43 C44 C45 C46 177.1(5) . . . . ?
C44 C45 C46 C47 -1.9(9) . . . . ?
C45 C46 C47 C48 1.9(9) . . . . ?
C46 C47 C48 C49 -1.3(8) . . . . ?
C47 C48 C49 C44 0.7(7) . . . . ?
C45 C44 C49 C48 -0.7(7) . . . . ?
C43 C44 C49 C48 -176.5(4) . . . . ?
C43 N4 C50 C51 72.7(5) . . . . ?
V2 N4 C50 C51 -57.6(5) . . . . ?
N4 C50 C51 C52 -158.4(4) . . . . ?
N4 C50 C51 C56 26.9(6) . . . . ?
C56 C51 C52 C53 2.4(7) . . . . ?
C50 C51 C52 C53 -172.6(4) . . . . ?
C51 C52 C53 C54 1.0(7) . . . . ?
C52 C53 C54 C55 -3.4(7) . . . . ?
C53 C54 C55 C56 2.4(7) . . . . ?
V2 O5 C56 C51 35.2(6) . . . . ?
V2 O5 C56 C55 -147.4(3) . . . . ?
C52 C51 C56 O5 173.9(4) . . . . ?
C50 C51 C56 O5 -11.3(7) . . . . ?
C52 C51 C56 C55 -3.4(6) . . . . ?
C50 C51 C56 C55 171.4(4) . . . . ?
C54 C55 C56 O5 -176.3(4) . . . . ?
C54 C55 C56 C51 1.2(7) . . . . ?
V3 O8 C57 C62 52.4(6) . . . . ?
V3 O8 C57 C58 -127.3(4) . . . . ?
O8 C57 C58 C59 178.8(4) . . . . ?
C62 C57 C58 C59 -0.9(7) . . . . ?
C57 C58 C59 C60 3.4(7) . . . . ?
C58 C59 C60 C61 -2.6(8) . . . . ?
C59 C60 C61 C62 -0.7(8) . . . . ?
O8 C57 C62 C61 178.0(4) . . . . ?
C58 C57 C62 C61 -2.3(7) . . . . ?
O8 C57 C62 C63 -6.0(6) . . . . ?
C58 C57 C62 C63 173.7(4) . . . . ?
C60 C61 C62 C57 3.1(7) . . . . ?
C60 C61 C62 C63 -172.9(5) . . . . ?
C64 N5 C63 C62 -167.7(4) . . . . ?
V3 N5 C63 C62 69.0(4) . . . . ?
C57 C62 C63 N5 -55.3(5) . . . . ?
C61 C62 C63 N5 120.7(4) . . . . ?
C63 N5 C64 C65 55.6(5) . . . . ?
V3 N5 C64 C65 -178.9(3) . . . . ?
C63 N5 C64 C71 -177.8(3) . . . . ?
V3 N5 C64 C71 -52.3(3) . . . . ?
N5 C64 C65 C66 -105.2(5) . . . . ?
C71 C64 C65 C66 134.3(4) . . . . ?
N5 C64 C65 C70 73.6(5) . . . . ?
C71 C64 C65 C70 -46.9(6) . . . . ?
C70 C65 C66 C67 1.8(7) . . . . ?
C64 C65 C66 C67 -179.4(5) . . . . ?
C65 C66 C67 C68 -0.1(8) . . . . ?
C66 C67 C68 C69 -1.1(8) . . . . ?
C67 C68 C69 C70 0.6(8) . . . . ?
C68 C69 C70 C65 1.1(8) . . . . ?
C66 C65 C70 C69 -2.2(7) . . . . ?
C64 C65 C70 C69 179.0(4) . . . . ?
C78 N6 C71 C72 59.8(5) . . . . ?
V3 N6 C71 C72 -168.1(3) . . . . ?
C78 N6 C71 C64 -173.9(3) . . . . ?
V3 N6 C71 C64 -41.8(4) . . . . ?
N5 C64 C71 N6 62.3(4) . . . . ?
C65 C64 C71 N6 -171.5(4) . . . . ?
N5 C64 C71 C72 -172.4(3) . . . . ?
C65 C64 C71 C72 -46.2(5) . . . . ?
N6 C71 C72 C77 54.5(5) . . . . ?
C64 C71 C72 C77 -67.4(5) . . . . ?
N6 C71 C72 C73 -126.8(4) . . . . ?
C64 C71 C72 C73 111.4(4) . . . . ?
C77 C72 C73 C74 0.1(7) . . . . ?
C71 C72 C73 C74 -178.7(4) . . . . ?
C72 C73 C74 C75 0.5(7) . . . . ?
C73 C74 C75 C76 -2.1(8) . . . . ?
C74 C75 C76 C77 2.9(7) . . . . ?
C73 C72 C77 C76 0.8(7) . . . . ?
C71 C72 C77 C76 179.6(4) . . . . ?
C75 C76 C77 C72 -2.3(7) . . . . ?
C71 N6 C78 C79 76.4(5) . . . . ?
V3 N6 C78 C79 -55.7(4) . . . . ?
N6 C78 C79 C84 25.6(6) . . . . ?
N6 C78 C79 C80 -159.8(4) . . . . ?
C84 C79 C80 C81 5.7(7) . . . . ?
C78 C79 C80 C81 -169.2(4) . . . . ?
C79 C80 C81 C82 -1.7(8) . . . . ?
C80 C81 C82 C83 -2.0(8) . . . . ?
C81 C82 C83 C84 1.6(7) . . . . ?
V3 O9 C84 C79 38.6(6) . . . . ?
V3 O9 C84 C83 -141.9(3) . . . . ?
C80 C79 C84 O9 173.5(4) . . . . ?
C78 C79 C84 O9 -11.9(6) . . . . ?
C80 C79 C84 C83 -6.0(6) . . . . ?
C78 C79 C84 C83 168.6(4) . . . . ?
C82 C83 C84 O9 -177.1(4) . . . . ?
C82 C83 C84 C79 2.4(7) . . . . ?
V4 O11 C85 C90 51.2(6) . . . . ?
V4 O11 C85 C86 -130.2(4) . . . . ?
O11 C85 C86 C87 -179.4(4) . . . . ?
C90 C85 C86 C87 -0.8(7) . . . . ?
C85 C86 C87 C88 0.6(8) . . . . ?
C86 C87 C88 C89 -1.1(8) . . . . ?
C87 C88 C89 C90 1.9(8) . . . . ?
O11 C85 C90 C89 -179.9(4) . . . . ?
C86 C85 C90 C89 1.6(7) . . . . ?
O11 C85 C90 C91 -5.1(7) . . . . ?
C86 C85 C90 C91 176.4(4) . . . . ?
C88 C89 C90 C85 -2.2(7) . . . . ?
C88 C89 C90 C91 -176.9(4) . . . . ?
C92 N7 C91 C90 -168.4(4) . . . . ?
V4 N7 C91 C90 65.8(4) . . . . ?
C85 C90 C91 N7 -54.3(5) . . . . ?
C89 C90 C91 N7 120.4(4) . . . . ?
C91 N7 C92 C93 58.7(5) . . . . ?
V4 N7 C92 C93 -174.0(3) . . . . ?
C91 N7 C92 C99 -178.3(3) . . . . ?
V4 N7 C92 C99 -50.9(3) . . . . ?
N7 C92 C93 C98 -137.5(4) . . . . ?
C99 C92 C93 C98 102.8(5) . . . . ?
N7 C92 C93 C94 43.8(6) . . . . ?
C99 C92 C93 C94 -75.9(6) . . . . ?
C98 C93 C94 C95 0.0(9) . . . . ?
C92 C93 C94 C95 178.7(6) . . . . ?
C93 C94 C95 C96 0.2(11) . . . . ?
C94 C95 C96 C97 0.1(11) . . . . ?
C95 C96 C97 C98 -0.7(9) . . . . ?
C94 C93 C98 C97 -0.5(7) . . . . ?
C92 C93 C98 C97 -179.2(4) . . . . ?
C96 C97 C98 C93 0.9(8) . . . . ?
C106 N8 C99 C100 67.7(5) . . . . ?
V4 N8 C99 C100 -162.3(3) . . . . ?
C106 N8 C99 C92 -165.9(3) . . . . ?
V4 N8 C99 C92 -36.0(4) . . . . ?
N7 C92 C99 N8 57.2(4) . . . . ?
C93 C92 C99 N8 -177.0(3) . . . . ?
N7 C92 C99 C100 -177.9(3) . . . . ?
C93 C92 C99 C100 -52.1(5) . . . . ?
N8 C99 C100 C105 -121.6(4) . . . . ?
C92 C99 C100 C105 115.5(5) . . . . ?
N8 C99 C100 C101 61.0(6) . . . . ?
C92 C99 C100 C101 -61.9(5) . . . . ?
C105 C100 C101 C102 1.3(7) . . . . ?
C99 C100 C101 C102 178.7(4) . . . . ?
C100 C101 C102 C103 -1.1(7) . . . . ?
C101 C102 C103 C104 -0.3(7) . . . . ?
C102 C103 C104 C105 1.5(7) . . . . ?
C103 C104 C105 C100 -1.3(7) . . . . ?
C101 C100 C105 C104 -0.1(7) . . . . ?
C99 C100 C105 C104 -177.6(4) . . . . ?
C99 N8 C106 C107 72.3(5) . . . . ?
V4 N8 C106 C107 -58.2(4) . . . . ?
N8 C106 C107 C108 -154.9(4) . . . . ?
N8 C106 C107 C112 30.2(6) . . . . ?
C112 C107 C108 C109 4.1(7) . . . . ?
C106 C107 C108 C109 -170.9(4) . . . . ?
C107 C108 C109 C110 -1.2(7) . . . . ?
C108 C109 C110 C111 -2.2(8) . . . . ?
C109 C110 C111 C112 2.6(7) . . . . ?
V4 O12 C112 C111 -151.7(3) . . . . ?
V4 O12 C112 C107 31.4(6) . . . . ?
C110 C111 C112 O12 -176.8(4) . . . . ?
C110 C111 C112 C107 0.3(7) . . . . ?
C108 C107 C112 O12 173.4(4) . . . . ?
C106 C107 C112 O12 -11.8(7) . . . . ?
C108 C107 C112 C111 -3.6(7) . . . . ?
C106 C107 C112 C111 171.3(4) . . . . ?
